data_7720763
loop_
_publ_author_name
'Yang, Yue'
'Shao, Xue-Ying'
'Pan, Jian-Xu'
'Dong, Xiao-Fang'
'Wang, Shen'
'Liang, Yulu'
'Zhang, Yi-Quan'
'Wang, Yu-Xia'
'Cheng, Peng'

_publ_section_title
;
 Programming magnetization dynamics in a Dy-croconic acid system.
;
_journal_issue 16
_journal_name_full 'Dalton transactions (Cambridge, England : 2003)'
_journal_page_first 6628
_journal_page_last 6634
_journal_paper_doi 10.1039/d6dt00588h
_journal_volume 55
_journal_year 2026
_chemical_formula_moiety 'C82 H136 Cl2 Dy2 O16 P4, 2(C H4 O)'
_chemical_formula_sum 'C84 H144 Cl2 Dy2 O18 P4'
_chemical_formula_weight 1961.76
_space_group_crystal_system monoclinic
_space_group_IT_number 15
_space_group_name_Hall '-I 2ya'
_space_group_name_H-M_alt 'I 1 2/a 1'
_atom_sites_solution_hydrogens mixed
_atom_sites_solution_primary dual
_audit_creation_date 2025-01-04
_audit_creation_method
;
Olex2 1.3
(compiled 2020.11.12 svn.r5f609507 for OlexSys, GUI svn.r6408)
;
_audit_update_record
;
2025-11-13 deposited with the CCDC.	2026-03-27 downloaded from the CCDC.
;
_cell_angle_alpha 90
_cell_angle_beta 106.692(2)
_cell_angle_gamma 90
_cell_formula_units_Z 8
_cell_length_a 33.7159(4)
_cell_length_b 10.76120(10)
_cell_length_c 51.6078(8)
_cell_measurement_reflns_used 29408
_cell_measurement_temperature 120.00(10)
_cell_measurement_theta_max 76.3630
_cell_measurement_theta_min 3.5690
_cell_volume 17935.5(4)
_computing_cell_refinement 'CrysAlisPro 1.171.42.99a (Rigaku OD, 2023)'
_computing_data_collection 'CrysAlisPro 1.171.42.99a (Rigaku OD, 2023)'
_computing_data_reduction 'CrysAlisPro 1.171.42.99a (Rigaku OD, 2023)'
_computing_molecular_graphics 'Olex2 1.3 (Dolomanov et al., 2009)'
_computing_publication_material 'Olex2 1.3 (Dolomanov et al., 2009)'
_computing_structure_refinement 'SHELXL 2018/3 (Sheldrick, 2015)'
_computing_structure_solution 'SHELXT 2018/2 (Sheldrick, 2018)'
_diffrn_ambient_environment N~2~
_diffrn_ambient_temperature 120.00(10)
_diffrn_detector 'Hybrid Pixel Array Detector'
_diffrn_detector_area_resol_mean 10.0000
_diffrn_detector_type HyPix
_diffrn_measured_fraction_theta_full 0.992
_diffrn_measured_fraction_theta_max 0.949
_diffrn_measurement_details
;
List of Runs (angles in degrees, time in seconds):

  # Type    Start    End  Width  t~exp~   \w     \q     \k     \f   Frames
#--------------------------------------------------------------------------
  1  \w     44.00 103.00   0.50    0.05    --   47.15  76.00 -65.00  118
  2  \w    111.00 177.00   0.50    0.05    --  105.91  61.00   0.00  132
  3  \w     84.00 178.00   0.50    0.05    --  105.91  76.00 -65.00  188
  4  \w    152.00 177.00   0.50    0.05    --  105.91  30.00-150.00   50
  5  \w     97.00 136.00   0.50    0.05    --  105.91  30.00-150.00   78
  6  \w     37.00  95.00   0.50    0.05    --  105.91 -77.00 -30.00  116
  7  \w     35.00  75.00   0.50    0.05    --  105.91 -61.00 -30.00   80
  8  \w     50.00 105.00   0.50    0.05    --  105.91 -76.00 168.00  110
  9  \w    -24.00  61.00   0.50    0.05    --   47.15 -76.00 168.00  170
 10  \w    -22.00  28.00   0.50    0.05    --  -47.15  19.00  90.00  100
 11  \w    -45.00  26.00   0.50    0.05    --  -47.15  76.00 -65.00  142
 12  \w    -86.00 -61.00   0.50    0.05    -- -104.50  77.00  30.00   50
 13  \w    -68.00 -43.00   0.50    0.05    -- -104.50  61.00  90.00   50
 14  \w    -81.00 -46.00   0.50    0.05    -- -104.50  76.00 -65.00   70
 15  \w    -64.00 -35.00   0.50    0.05    -- -104.50  61.00 -60.00   58
 16  \w    -62.00 -33.00   0.50    0.05    -- -104.50  61.00 -90.00   58
 17  \w    -60.00 -32.00   0.50    0.05    -- -104.50  61.00-120.00   56
 18  \w     -1.00  27.00   0.50    0.05    --  -47.15  19.00 -90.00   56
 19  \w    -62.00 -35.00   0.50    0.05    -- -104.50  61.00   0.00   54
 20  \w    -65.00 -38.00   0.50    0.05    -- -104.50  61.00 150.00   54
 21  \w    -97.00 -72.00   0.50    0.05    --  -47.15 -76.00 168.00   50
 22  \w   -173.00-145.00   0.50    0.05    -- -104.50 -76.00 168.00   56
 23  \w   -121.00 -95.00   0.50    0.05    -- -104.50 -45.00-120.00   52
 24  \w   -165.00-134.00   0.50    0.05    -- -104.50 -45.00-120.00   62
;
_diffrn_measurement_device 'four-circle diffractometer'
_diffrn_measurement_device_type 'XtaLAB Synergy R, HyPix'
_diffrn_measurement_method '\w scans'
_diffrn_orient_matrix_type 'CrysAlisPro convention (1999,Acta A55,543-557)'
_diffrn_orient_matrix_UB_11 0.0200115000
_diffrn_orient_matrix_UB_12 -0.0744453000
_diffrn_orient_matrix_UB_13 0.0259688000
_diffrn_orient_matrix_UB_21 -0.0362345000
_diffrn_orient_matrix_UB_22 -0.0931223000
_diffrn_orient_matrix_UB_23 -0.0075769000
_diffrn_orient_matrix_UB_31 0.0236913000
_diffrn_orient_matrix_UB_32 -0.0792476000
_diffrn_orient_matrix_UB_33 -0.0154905000
_diffrn_radiation_monochromator mirror
_diffrn_radiation_probe x-ray
_diffrn_radiation_type 'Cu K\a'
_diffrn_radiation_wavelength 1.54184
_diffrn_reflns_av_R_equivalents 0.0373
_diffrn_reflns_av_unetI/netI 0.0361
_diffrn_reflns_Laue_measured_fraction_full 0.992
_diffrn_reflns_Laue_measured_fraction_max 0.949
_diffrn_reflns_limit_h_max 42
_diffrn_reflns_limit_h_min -42
_diffrn_reflns_limit_k_max 11
_diffrn_reflns_limit_k_min -13
_diffrn_reflns_limit_l_max 61
_diffrn_reflns_limit_l_min -65
_diffrn_reflns_number 61447
_diffrn_reflns_point_group_measured_fraction_full 0.992
_diffrn_reflns_point_group_measured_fraction_max 0.949
_diffrn_reflns_theta_full 67.684
_diffrn_reflns_theta_max 76.709
_diffrn_reflns_theta_min 3.576
_diffrn_source 'Rotating-anode X-ray tube'
_diffrn_source_type 'PhotonJet R (Cu) X-ray Source'
_exptl_absorpt_coefficient_mu 10.550
_exptl_absorpt_correction_T_max 1.00000
_exptl_absorpt_correction_T_min 0.70009
_exptl_absorpt_correction_type multi-scan
_exptl_absorpt_process_details
;
CrysAlisPro 1.171.42.99a (Rigaku Oxford Diffraction, 2023)
Empirical absorption correction using spherical harmonics,
implemented in SCALE3 ABSPACK scaling algorithm.
;
_exptl_crystal_colour 'clear light yellow'
_exptl_crystal_colour_lustre clear
_exptl_crystal_colour_modifier light
_exptl_crystal_colour_primary yellow
_exptl_crystal_density_diffrn 1.453
_exptl_crystal_description needle
_exptl_crystal_F_000 8144
_exptl_crystal_size_max 0.244
_exptl_crystal_size_mid 0.13
_exptl_crystal_size_min 0.11
_refine_diff_density_max 0.786
_refine_diff_density_min -1.105
_refine_diff_density_rms 0.092
_refine_ls_extinction_method none
_refine_ls_goodness_of_fit_ref 1.044
_refine_ls_hydrogen_treatment constr
_refine_ls_matrix_type full
_refine_ls_number_parameters 1047
_refine_ls_number_reflns 17941
_refine_ls_number_restraints 67
_refine_ls_restrained_S_all 1.049
_refine_ls_R_factor_all 0.0551
_refine_ls_R_factor_gt 0.0454
_refine_ls_shift/su_max 0.003
_refine_ls_shift/su_mean 0.000
_refine_ls_structure_factor_coef Fsqd
_refine_ls_weighting_details 'w=1/[\s^2^(Fo^2^)+(0.0555P)^2^+74.9274P] where P=(Fo^2^+2Fc^2^)/3'
_refine_ls_weighting_scheme calc
_refine_ls_wR_factor_gt 0.1097
_refine_ls_wR_factor_ref 0.1153
_reflns_Friedel_coverage 0.000
_reflns_number_gt 15208
_reflns_number_total 17941
_reflns_threshold_expression 'I > 2\s(I)'
_cod_data_source_file d6dt00588h2.cif
_cod_data_source_block Dy2CA2n
_cod_depositor_comments 'Adding full bibliography for 7720762--7720763.cif.'
_cod_database_code 7720763
_shelx_shelxl_version_number 2018/3
_shelx_space_group_comment
;
The symmetry employed for this shelxl refinement is uniquely defined
by the following loop, which should always be used as a source of
symmetry information in preference to the above space-group names.
They are only intended as comments.
;
_shelx_estimated_absorpt_t_max 0.390
_shelx_estimated_absorpt_t_min 0.183
_reflns_odcompleteness_completeness 99.24
_reflns_odcompleteness_iscentric 1
_reflns_odcompleteness_theta 66.97
_olex2_refinement_description
;
1. Fixed Uiso
 At 1.2 times of:
  All C(H) groups, All C(H,H) groups, All C(H,H,H,H) groups
 At 1.5 times of:
  All C(H,H,H) groups, All O(H) groups, All O(H,H) groups
2. Restrained distances
 Dy1-H1A \\sim Dy1-H1B
 with sigma of 0.02
3. Uiso/Uaniso restraints and constraints
O18A \\sim C83A \\sim C83 \\sim O18: within 2A with sigma of 0.001 and sigma
for terminal atoms of 0.002 within 2A
Uanis(C77) \\sim Ueq, Uanis(O18) \\sim Ueq, Uanis(C83) \\sim Ueq: with sigma of
0.002 and sigma for terminal atoms of 0.004
Uanis(C80A) \\sim Ueq, Uanis(C82A) \\sim Ueq: with sigma of 0.02 and sigma for
terminal atoms of 0.04
Uanis(C79A) \\sim Ueq: with sigma of 0.02 and sigma for terminal atoms of 0.04
4. Others
 Sof(O18A)=Sof(H18C)=Sof(C83A)=Sof(H83D)=Sof(H83E)=Sof(H83F)=1-FVAR(1)
 Sof(C83)=Sof(H83A)=Sof(H83B)=Sof(H83C)=Sof(O18)=Sof(H18)=FVAR(1)
 Sof(H78A)=Sof(H78B)=Sof(C79A)=Sof(H79C)=Sof(H79D)=1-FVAR(2)
 Sof(H78C)=Sof(H78D)=Sof(C79)=Sof(H79A)=Sof(H79B)=FVAR(2)
 Fixed Sof: H81C(0.66667) H81D(0.66667) H81A(0.33333) H81B(0.33333)
 H77(0.33333) H77A(0.66667) C80(0.5) H80A(0.5) H80B(0.5) C82A(0.33333)
 H82A(0.33333) H82B(0.33333) C82(0.66667) H82C(0.66667) H82D(0.66667) C80A(0.5)
 H80C(0.5) H80D(0.5)
5.a Riding coordinates:
 C83(H83A,H83B,H83C)
5.b Free rotating group:
 O1(H1A,H1B)
5.c Rotating group:
 O7(H7A,H7B)
5.d Ternary CH refined with riding coordinates:
 C11(H11), C17(H17), C23(H23), C71(H71), C35(H35), C65(H65), C41(H41),
 C29(H29), C47(H47), C53(H53), C59(H59), C77(H77), C77(H77A)
5.e Secondary CH2 refined with riding coordinates:
 C12(H12A,H12B), C13(H13A,H13B), C16(H16A,H16B), C73(H73A,H73B), C24(H24A,
 H24B), C36(H36A,H36B), C18(H18A,H18B), C15(H15A,H15B), C14(H14A,H14B),
 C22(H22A,H22B), C72(H72A,H72B), C21(H21A,H21B), C40(H40A,H40B), C66(H66A,H66B),
  C30(H30A,H30B), C20(H20A,H20B), C25(H25A,H25B), C19(H19A,H19B), C34(H34A,
 H34B), C74(H74A,H74B), C42(H42A,H42B), C26(H26A,H26B), C76(H76A,H76B),
 C28(H28A,H28B), C75(H75A,H75B), C37(H37A,H37B), C70(H70A,H70B), C68(H68A,H68B),
  C39(H39A,H39B), C49(H49A,H49B), C31(H31A,H31B), C27(H27A,H27B), C54(H54A,
 H54B), C38(H38A,H38B), C46(H46A,H46B), C33(H33A,H33B), C64(H64A,H64B),
 C69(H69A,H69B), C57(H57A,H57B), C48(H48A,H48B), C60(H60A,H60B), C62(H62A,H62B),
  C32(H32A,H32B), C67(H67A,H67B), C63(H63A,H63B), C58(H58A,H58B), C52(H52A,
 H52B), C61(H61A,H61B), C78(H78C,H78D), C78(H78A,H78B), C45(H45A,H45B),
 C81(H81C,H81D), C81(H81A,H81B), C43(H43A,H43B), C44(H44A,H44B), C55(H55A,H55B),
  C56(H56A,H56B), C50(H50A,H50B), C51(H51A,H51B), C80(H80A,H80B), C79(H79A,
 H79B), C82A(H82A,H82B), C82(H82C,H82D), C80A(H80C,H80D), C79A(H79C,H79D)
5.f Idealised Me refined as rotating group:
 C84(H84A,H84B,H84C), C83A(H83D,H83E,H83F)
5.g Idealised tetrahedral OH refined as rotating group:
 O17(H17A), O18(H18), O18A(H18C)
;
_olex2_submission_special_instructions 'No special instructions were received'
_oxdiff_exptl_absorpt_empirical_details
;
Empirical correction (ABSPACK) includes:
- Absorption correction using spherical harmonics
- Frame scaling
;
_oxdiff_exptl_absorpt_empirical_full_max 1.358
_oxdiff_exptl_absorpt_empirical_full_min 0.764

loop_
_space_group_symop_operation_xyz
'x, y, z'
'-x+1/2, y, -z'
'x+1/2, y+1/2, z+1/2'
'-x+1, y+1/2, -z+1/2'
'-x, -y, -z'
'x-1/2, -y, z'
'-x+1/2, -y+1/2, -z+1/2'
'x, -y+1/2, z+1/2'

loop_
_atom_site_label
_atom_site_type_symbol
_atom_site_fract_x
_atom_site_fract_y
_atom_site_fract_z
_atom_site_U_iso_or_equiv
_atom_site_adp_type
_atom_site_occupancy
_atom_site_site_symmetry_order
_atom_site_calc_flag
_atom_site_refinement_flags_posn
_atom_site_refinement_flags_adp
_atom_site_refinement_flags_occupancy
_atom_site_disorder_assembly
_atom_site_disorder_group
Dy1 Dy 0.44908(2) 0.20192(2) 0.34894(2) 0.02053(6) Uani 1 1 d D . . . .
Dy2 Dy 0.56400(2) 0.70371(2) 0.39487(2) 0.02089(6) Uani 1 1 d . . . . .
Cl2 Cl 0.53448(3) 0.68514(10) 0.43665(2) 0.0339(2) Uani 1 1 d . . . . .
P3 P 0.34656(3) 0.07300(9) 0.30693(2) 0.0246(2) Uani 1 1 d . . . . .
P2 P 0.42085(3) 0.18124(9) 0.41367(2) 0.0249(2) Uani 1 1 d . . . . .
P1 P 0.59024(3) 0.76143(11) 0.33008(2) 0.0333(2) Uani 1 1 d . . . . .
P4 P 0.66958(3) 0.61063(11) 0.43617(2) 0.0335(2) Uani 1 1 d . . . . .
Cl1 Cl 0.46173(4) 0.23661(14) 0.30239(2) 0.0518(3) Uani 1 1 d . . . . .
O1 O 0.46492(8) -0.0067(2) 0.35010(6) 0.0283(6) Uani 1 1 d G . . . .
H1A H 0.487929 -0.040036 0.359759 0.042 Uiso 1 1 d DG U . . .
H1B H 0.447868 -0.068917 0.345470 0.042 Uiso 1 1 d DG U . . .
O16 O 0.43211(8) 0.1896(2) 0.38744(5) 0.0251(6) Uani 1 1 d . . . . .
O7 O 0.55555(8) 0.4958(2) 0.38382(6) 0.0305(6) Uani 1 1 d . . . . .
H7A H 0.565543 0.451082 0.398322 0.046 Uiso 1 1 d R U . . .
H7B H 0.529174 0.477970 0.378712 0.046 Uiso 1 1 d R U . . .
O10 O 0.35103(8) 0.6089(3) 0.32680(6) 0.0350(7) Uani 1 1 d . . . . .
O5 O 0.51944(8) 0.1854(2) 0.37620(5) 0.0255(6) Uani 1 1 d . . . . .
O3 O 0.39709(8) 0.3644(2) 0.33858(6) 0.0280(6) Uani 1 1 d . . . . .
O11 O 0.53366(8) -0.0908(2) 0.38420(5) 0.0251(6) Uani 1 1 d . . . . .
O15 O 0.58468(9) 0.7467(3) 0.35797(6) 0.0340(6) Uani 1 1 d . . . . .
O2 O 0.38712(7) 0.1096(2) 0.32692(5) 0.0247(5) Uani 1 1 d . . . . .
O6 O 0.49475(8) 0.6860(2) 0.36690(6) 0.0270(6) Uani 1 1 d . . . . .
O12 O 0.60935(8) -0.1346(2) 0.41959(6) 0.0277(6) Uani 1 1 d . . . . .
O9 O 0.41348(9) 0.8016(3) 0.34089(7) 0.0354(7) Uani 1 1 d . . . . .
O4 O 0.47922(8) 0.4083(2) 0.36138(6) 0.0272(6) Uani 1 1 d . . . . .
O8 O 0.62738(8) 0.6160(3) 0.41568(6) 0.0325(6) Uani 1 1 d . . . . .
O13 O 0.65191(9) 0.1098(3) 0.43869(7) 0.0397(7) Uani 1 1 d . . . . .
O14 O 0.59462(10) 0.3026(3) 0.41235(7) 0.0443(8) Uani 1 1 d . . . . .
O17 O 0.53926(13) 0.9722(4) 0.45461(9) 0.0636(11) Uani 1 1 d . . . . .
H17A H 0.534309 0.898330 0.449435 0.095 Uiso 1 1 calc R U . . .
C5 C 0.38801(11) 0.5914(3) 0.33643(8) 0.0230(8) Uani 1 1 d . . . . .
C1 C 0.41061(11) 0.4730(3) 0.34257(8) 0.0223(7) Uani 1 1 d . . . . .
C4 C 0.42051(11) 0.6893(3) 0.34452(8) 0.0224(7) Uani 1 1 d . . . . .
C11 C 0.46519(12) 0.2201(4) 0.44210(8) 0.0279(8) Uani 1 1 d . . . . .
H11 H 0.481412 0.141643 0.447286 0.033 Uiso 1 1 calc R U . . .
C3 C 0.46100(11) 0.6294(3) 0.35684(7) 0.0216(7) Uani 1 1 d . . . . .
C9 C 0.61732(12) 0.0929(4) 0.42312(8) 0.0271(8) Uani 1 1 d . . . . .
C6 C 0.55033(11) 0.1302(3) 0.39137(7) 0.0216(7) Uani 1 1 d . . . . .
C7 C 0.55687(11) -0.0001(4) 0.39510(7) 0.0236(8) Uani 1 1 d . . . . .
C17 C 0.37729(12) 0.2840(4) 0.41187(8) 0.0300(9) Uani 1 1 d . . . . .
H17 H 0.370006 0.278575 0.429301 0.036 Uiso 1 1 calc R U . . .
C12 C 0.49463(12) 0.3147(4) 0.43450(9) 0.0301(9) Uani 1 1 d . . . . .
H12A H 0.502241 0.284879 0.418418 0.036 Uiso 1 1 calc R U . . .
H12B H 0.480514 0.395866 0.430025 0.036 Uiso 1 1 calc R U . . .
C23 C 0.40508(12) 0.0218(4) 0.41785(8) 0.0293(9) Uani 1 1 d . . . . .
H23 H 0.378919 0.006865 0.403054 0.035 Uiso 1 1 calc R U . . .
C2 C 0.45395(11) 0.4981(4) 0.35454(8) 0.0246(8) Uani 1 1 d . . . . .
C8 C 0.59659(11) -0.0257(3) 0.41379(8) 0.0223(7) Uani 1 1 d . . . . .
C13 C 0.53367(13) 0.3298(4) 0.45836(9) 0.0371(10) Uani 1 1 d . . . . .
H13A H 0.549010 0.250159 0.461603 0.045 Uiso 1 1 calc R U . . .
H13B H 0.551850 0.393297 0.453823 0.045 Uiso 1 1 calc R U . . .
C16 C 0.45399(13) 0.2641(4) 0.46743(8) 0.0336(9) Uani 1 1 d . . . . .
H16A H 0.439430 0.344905 0.463745 0.040 Uiso 1 1 calc R U . . .
H16B H 0.435156 0.203144 0.472132 0.040 Uiso 1 1 calc R U . . .
C71 C 0.66601(12) 0.5879(4) 0.47022(9) 0.0342(10) Uani 1 1 d . . . . .
H71 H 0.694639 0.572956 0.482282 0.041 Uiso 1 1 calc R U . . .
C35 C 0.32178(13) 0.2011(4) 0.28527(9) 0.0308(9) Uani 1 1 d . . . . .
H35 H 0.297522 0.165853 0.271179 0.037 Uiso 1 1 calc R U . . .
C65 C 0.69750(12) 0.7536(5) 0.43587(9) 0.0356(10) Uani 1 1 d . . . . .
H65 H 0.681461 0.820086 0.441940 0.043 Uiso 1 1 calc R U . . .
C73 C 0.64474(14) 0.6748(5) 0.50964(9) 0.0400(11) Uani 1 1 d . . . . .
H73A H 0.672816 0.663843 0.522264 0.048 Uiso 1 1 calc R U . . .
H73B H 0.631776 0.747025 0.515886 0.048 Uiso 1 1 calc R U . . .
C24 C 0.43708(13) -0.0708(4) 0.41329(11) 0.0402(11) Uani 1 1 d . . . . .
H24A H 0.441426 -0.055504 0.395382 0.048 Uiso 1 1 calc R U . . .
H24B H 0.463852 -0.058451 0.427291 0.048 Uiso 1 1 calc R U . . .
C36 C 0.30510(13) 0.3017(4) 0.30036(9) 0.0326(9) Uani 1 1 d . . . . .
H36A H 0.328202 0.336410 0.315011 0.039 Uiso 1 1 calc R U . . .
H36B H 0.284934 0.264142 0.308717 0.039 Uiso 1 1 calc R U . . .
C18 C 0.38823(12) 0.4202(4) 0.40734(9) 0.0315(9) Uani 1 1 d . . . . .
H18A H 0.410304 0.449257 0.423335 0.038 Uiso 1 1 calc R U . . .
H18B H 0.399115 0.424277 0.391470 0.038 Uiso 1 1 calc R U . . .
C15 C 0.49322(15) 0.2778(4) 0.49113(9) 0.0383(10) Uani 1 1 d . . . . .
H15A H 0.485831 0.308314 0.507237 0.046 Uiso 1 1 calc R U . . .
H15B H 0.506747 0.195729 0.495593 0.046 Uiso 1 1 calc R U . . .
C14 C 0.52313(15) 0.3685(5) 0.48395(9) 0.0433(11) Uani 1 1 d . . . . .
H14A H 0.510560 0.452392 0.481353 0.052 Uiso 1 1 calc R U . . .
H14B H 0.548898 0.372891 0.499138 0.052 Uiso 1 1 calc R U . . .
C41 C 0.35323(14) -0.0563(4) 0.28572(9) 0.0355(10) Uani 1 1 d . . . . .
H41 H 0.351426 -0.133423 0.296136 0.043 Uiso 1 1 calc R U . . .
C22 C 0.33939(13) 0.2426(4) 0.38853(10) 0.0370(10) Uani 1 1 d . . . . .
H22A H 0.347431 0.238270 0.371551 0.044 Uiso 1 1 calc R U . . .
H22B H 0.330865 0.158329 0.392449 0.044 Uiso 1 1 calc R U . . .
C72 C 0.64828(14) 0.7011(4) 0.48130(9) 0.0360(10) Uani 1 1 d . . . . .
H72A H 0.666554 0.773803 0.481944 0.043 Uiso 1 1 calc R U . . .
H72B H 0.620597 0.721507 0.469052 0.043 Uiso 1 1 calc R U . . .
C10 C 0.58797(12) 0.1905(4) 0.40936(8) 0.0279(8) Uani 1 1 d . . . . .
C21 C 0.30282(13) 0.3309(5) 0.38457(11) 0.0429(11) Uani 1 1 d . . . . .
H21A H 0.279873 0.302506 0.369005 0.051 Uiso 1 1 calc R U . . .
H21B H 0.292952 0.329112 0.400872 0.051 Uiso 1 1 calc R U . . .
C29 C 0.31061(11) 0.0232(4) 0.32526(9) 0.0299(9) Uani 1 1 d . . . . .
H29 H 0.306109 0.096796 0.335901 0.036 Uiso 1 1 calc R U . . .
C40 C 0.35066(14) 0.2588(4) 0.27041(9) 0.0358(10) Uani 1 1 d . . . . .
H40A H 0.375516 0.292487 0.283837 0.043 Uiso 1 1 calc R U . . .
H40B H 0.359861 0.193478 0.259916 0.043 Uiso 1 1 calc R U . . .
C66 C 0.69923(14) 0.7922(5) 0.40751(10) 0.0443(12) Uani 1 1 d . . . . .
H66A H 0.714710 0.728649 0.400503 0.053 Uiso 1 1 calc R U . . .
H66B H 0.670725 0.795809 0.395147 0.053 Uiso 1 1 calc R U . . .
C47 C 0.54537(16) 0.7001(5) 0.30479(10) 0.0483(13) Uani 1 1 d . . . . .
H47 H 0.522873 0.762485 0.303407 0.058 Uiso 1 1 calc R U . . .
C30 C 0.32896(12) -0.0792(4) 0.34596(9) 0.0325(9) Uani 1 1 d . . . . .
H30A H 0.334125 -0.154404 0.336355 0.039 Uiso 1 1 calc R U . . .
H30B H 0.355813 -0.050851 0.358115 0.039 Uiso 1 1 calc R U . . .
C20 C 0.31444(14) 0.4628(5) 0.37954(10) 0.0415(11) Uani 1 1 d . . . . .
H20A H 0.290416 0.518361 0.377832 0.050 Uiso 1 1 calc R U . . .
H20B H 0.322009 0.466428 0.362382 0.050 Uiso 1 1 calc R U . . .
C25 C 0.42231(15) -0.2037(4) 0.41458(10) 0.0423(11) Uani 1 1 d . . . . .
H25A H 0.396913 -0.218017 0.399491 0.051 Uiso 1 1 calc R U . . .
H25B H 0.443828 -0.262063 0.412402 0.051 Uiso 1 1 calc R U . . .
C53 C 0.63868(15) 0.6861(5) 0.33046(11) 0.0428(11) Uani 1 1 d . . . . .
H53 H 0.658913 0.717099 0.347422 0.051 Uiso 1 1 calc R U . . .
C19 C 0.35065(14) 0.5065(4) 0.40267(10) 0.0393(10) Uani 1 1 d . . . . .
H19A H 0.341968 0.510644 0.419420 0.047 Uiso 1 1 calc R U . . .
H19B H 0.358674 0.591294 0.398684 0.047 Uiso 1 1 calc R U . . .
C34 C 0.26753(13) -0.0162(5) 0.30740(10) 0.0438(12) Uani 1 1 d . . . . .
H34A H 0.255402 0.051764 0.294668 0.053 Uiso 1 1 calc R U . . .
H34B H 0.270285 -0.090213 0.296653 0.053 Uiso 1 1 calc R U . . .
C74 C 0.61929(15) 0.5597(5) 0.51034(11) 0.0455(11) Uani 1 1 d . . . . .
H74A H 0.590326 0.573421 0.499312 0.055 Uiso 1 1 calc R U . . .
H74B H 0.619212 0.542627 0.529177 0.055 Uiso 1 1 calc R U . . .
C42 C 0.39612(17) -0.0592(5) 0.28104(11) 0.0520(14) Uani 1 1 d . . . . .
H42A H 0.398800 0.010985 0.269256 0.062 Uiso 1 1 calc R U . . .
H42B H 0.417821 -0.050321 0.298537 0.062 Uiso 1 1 calc R U . . .
C26 C 0.4133(2) -0.2295(5) 0.44113(11) 0.0579(16) Uani 1 1 d . . . . .
H26A H 0.439153 -0.221843 0.456174 0.070 Uiso 1 1 calc R U . . .
H26B H 0.402878 -0.315505 0.441124 0.070 Uiso 1 1 calc R U . . .
C76 C 0.64015(14) 0.4710(5) 0.47106(11) 0.0444(12) Uani 1 1 d . . . . .
H76A H 0.611966 0.481454 0.458554 0.053 Uiso 1 1 calc R U . . .
H76B H 0.653061 0.398157 0.465000 0.053 Uiso 1 1 calc R U . . .
C28 C 0.39510(18) -0.0043(5) 0.44450(10) 0.0483(12) Uani 1 1 d . . . . .
H28A H 0.420007 0.011204 0.459880 0.058 Uiso 1 1 calc R U . . .
H28B H 0.372973 0.052764 0.446258 0.058 Uiso 1 1 calc R U . . .
C75 C 0.63741(15) 0.4488(5) 0.49928(12) 0.0502(13) Uani 1 1 d . . . . .
H75A H 0.665436 0.431028 0.511372 0.060 Uiso 1 1 calc R U . . .
H75B H 0.619915 0.374837 0.499235 0.060 Uiso 1 1 calc R U . . .
C37 C 0.28394(13) 0.4069(4) 0.28111(10) 0.0413(11) Uani 1 1 d . . . . .
H37A H 0.258829 0.373941 0.267803 0.050 Uiso 1 1 calc R U . . .
H37B H 0.275200 0.472946 0.291644 0.050 Uiso 1 1 calc R U . . .
C70 C 0.74151(14) 0.7571(5) 0.45580(11) 0.0469(12) Uani 1 1 d . . . . .
H70A H 0.740070 0.737439 0.474250 0.056 Uiso 1 1 calc R U . . .
H70B H 0.758888 0.693133 0.450585 0.056 Uiso 1 1 calc R U . . .
C68 C 0.76318(14) 0.9195(5) 0.42790(12) 0.0520(14) Uani 1 1 d . . . . .
H68A H 0.781319 0.860522 0.421927 0.062 Uiso 1 1 calc R U . . .
H68B H 0.775226 1.003702 0.428440 0.062 Uiso 1 1 calc R U . . .
C39 C 0.32944(16) 0.3627(4) 0.25132(9) 0.0423(11) Uani 1 1 d . . . . .
H39A H 0.349543 0.400829 0.242987 0.051 Uiso 1 1 calc R U . . .
H39B H 0.306492 0.327383 0.236638 0.051 Uiso 1 1 calc R U . . .
C49 C 0.48555(18) 0.5564(6) 0.29275(11) 0.0608(16) Uani 1 1 d . . . . .
H49A H 0.474197 0.478244 0.297818 0.073 Uiso 1 1 calc R U . . .
H49B H 0.466600 0.625099 0.293921 0.073 Uiso 1 1 calc R U . . .
C31 C 0.29974(14) -0.1119(5) 0.36281(10) 0.0426(11) Uani 1 1 d . . . . .
H31A H 0.311581 -0.181550 0.375131 0.051 Uiso 1 1 calc R U . . .
H31B H 0.297095 -0.039394 0.374021 0.051 Uiso 1 1 calc R U . . .
C59 C 0.59626(14) 0.9249(5) 0.32227(10) 0.0415(11) Uani 1 1 d . . . . .
H59 H 0.603282 0.927688 0.304722 0.050 Uiso 1 1 calc R U . . .
C27 C 0.3810(2) -0.1380(5) 0.44545(11) 0.0606(16) Uani 1 1 d . . . . .
H27A H 0.354511 -0.150754 0.431243 0.073 Uiso 1 1 calc R U . . .
H27B H 0.376300 -0.154201 0.463204 0.073 Uiso 1 1 calc R U . . .
C54 C 0.63760(17) 0.5462(5) 0.33458(12) 0.0508(13) Uani 1 1 d . . . . .
H54A H 0.619048 0.507105 0.318179 0.061 Uiso 1 1 calc R U . . .
H54B H 0.626479 0.528183 0.349970 0.061 Uiso 1 1 calc R U . . .
C38 C 0.31246(14) 0.4621(4) 0.26621(10) 0.0411(11) Uani 1 1 d . . . . .
H38A H 0.335773 0.504775 0.279307 0.049 Uiso 1 1 calc R U . . .
H38B H 0.297097 0.524678 0.253074 0.049 Uiso 1 1 calc R U . . .
C46 C 0.31923(17) -0.0689(4) 0.25842(9) 0.0444(12) Uani 1 1 d . . . . .
H46A H 0.291566 -0.067855 0.261487 0.053 Uiso 1 1 calc R U . . .
H46B H 0.320870 0.001828 0.246511 0.053 Uiso 1 1 calc R U . . .
C33 C 0.23894(15) -0.0462(6) 0.32450(13) 0.0630(17) Uani 1 1 d . . . . .
H33A H 0.211705 -0.073085 0.312603 0.076 Uiso 1 1 calc R U . . .
H33B H 0.234589 0.029501 0.334252 0.076 Uiso 1 1 calc R U . . .
C64 C 0.55796(15) 1.0036(5) 0.31900(12) 0.0517(13) Uani 1 1 d . . . . .
H64A H 0.549341 0.999123 0.335764 0.062 Uiso 1 1 calc R U . . .
H64B H 0.535118 0.970068 0.303990 0.062 Uiso 1 1 calc R U . . .
C69 C 0.76126(15) 0.8839(5) 0.45587(12) 0.0542(14) Uani 1 1 d . . . . .
H69A H 0.745007 0.946937 0.462412 0.065 Uiso 1 1 calc R U . . .
H69B H 0.789619 0.882858 0.468470 0.065 Uiso 1 1 calc R U . . .
C57 C 0.70148(17) 0.6625(6) 0.31436(12) 0.0584(15) Uani 1 1 d . . . . .
H57A H 0.712415 0.678341 0.298795 0.070 Uiso 1 1 calc R U . . .
H57B H 0.720070 0.704205 0.330387 0.070 Uiso 1 1 calc R U . . .
C48 C 0.52904(18) 0.5811(5) 0.31239(12) 0.0567(14) Uani 1 1 d . . . . .
H48A H 0.527304 0.586309 0.331182 0.068 Uiso 1 1 calc R U . . .
H48B H 0.547932 0.512039 0.311381 0.068 Uiso 1 1 calc R U . . .
C60 C 0.63316(16) 0.9824(5) 0.34415(11) 0.0520(13) Uani 1 1 d . . . . .
H60A H 0.627621 0.977940 0.361954 0.062 Uiso 1 1 calc R U . . .
H60B H 0.658519 0.933666 0.345299 0.062 Uiso 1 1 calc R U . . .
C62 C 0.60157(17) 1.1938(5) 0.33438(13) 0.0578(15) Uani 1 1 d . . . . .
H62A H 0.594788 1.196488 0.351807 0.069 Uiso 1 1 calc R U . . .
H62B H 0.606537 1.280027 0.329396 0.069 Uiso 1 1 calc R U . . .
C32 C 0.25705(15) -0.1484(6) 0.34483(12) 0.0575(15) Uani 1 1 d . . . . .
H32A H 0.259219 -0.226165 0.335066 0.069 Uiso 1 1 calc R U . . .
H32B H 0.238377 -0.164094 0.356186 0.069 Uiso 1 1 calc R U . . .
C67 C 0.71989(14) 0.9177(5) 0.40774(11) 0.0487(12) Uani 1 1 d . . . . .
H67A H 0.702668 0.983004 0.412668 0.058 Uiso 1 1 calc R U . . .
H67B H 0.721966 0.936412 0.389396 0.058 Uiso 1 1 calc R U . . .
C63 C 0.56578(17) 1.1400(5) 0.31304(14) 0.0613(16) Uani 1 1 d . . . . .
H63A H 0.571426 1.145388 0.295279 0.074 Uiso 1 1 calc R U . . .
H63B H 0.540603 1.189447 0.311995 0.074 Uiso 1 1 calc R U . . .
C58 C 0.65826(17) 0.7186(6) 0.30845(12) 0.0554(14) Uani 1 1 d . . . . .
H58A H 0.660070 0.810126 0.307096 0.066 Uiso 1 1 calc R U . . .
H58B H 0.640691 0.687028 0.290888 0.066 Uiso 1 1 calc R U . . .
C84 C 0.5722(2) 0.9750(6) 0.47773(11) 0.0658(17) Uani 1 1 d . . . . .
H84A H 0.597797 0.955760 0.473145 0.099 Uiso 1 1 calc R U . . .
H84B H 0.567895 0.913236 0.490616 0.099 Uiso 1 1 calc R U . . .
H84C H 0.574367 1.057878 0.485871 0.099 Uiso 1 1 calc R U . . .
C52 C 0.55015(19) 0.6897(8) 0.27584(11) 0.080(2) Uani 1 1 d . . . . .
H52A H 0.561106 0.768594 0.270779 0.095 Uiso 1 1 calc R U . . .
H52B H 0.569799 0.622286 0.275164 0.095 Uiso 1 1 calc R U . . .
C61 C 0.64025(17) 1.1179(5) 0.33768(13) 0.0575(14) Uani 1 1 d . . . . .
H61A H 0.663016 1.153308 0.352470 0.069 Uiso 1 1 calc R U . . .
H61B H 0.648572 1.121772 0.320793 0.069 Uiso 1 1 calc R U . . .
C78 C 0.73573(15) 0.4361(5) 0.45215(12) 0.0552(14) Uani 1 1 d . . . . .
H78C H 0.750825 0.508003 0.462328 0.066 Uiso 0.597(18) 1 calc R U P A 2
H78D H 0.724149 0.387705 0.464601 0.066 Uiso 0.597(18) 1 calc R U P A 2
H78A H 0.727569 0.439934 0.469098 0.066 Uiso 0.403(18) 1 calc R U P A 1
H78B H 0.760270 0.489976 0.454340 0.066 Uiso 0.403(18) 1 calc R U P A 1
C45 C 0.3253(3) -0.1907(5) 0.24494(13) 0.078(2) Uani 1 1 d . . . . .
H45A H 0.320855 -0.260934 0.256172 0.093 Uiso 1 1 calc R U . . .
H45B H 0.304240 -0.196698 0.227099 0.093 Uiso 1 1 calc R U . . .
C81 C 0.7102(2) 0.3073(6) 0.40068(14) 0.074(2) Uani 1 1 d . . . . .
H81C H 0.724799 0.354294 0.389656 0.088 Uiso 0.6667 1 calc R U P B 2
H81D H 0.694507 0.238945 0.389502 0.088 Uiso 0.6667 1 calc R U P B 2
H81A H 0.690222 0.255061 0.406522 0.088 Uiso 0.3333 1 calc R U P C 1
H81B H 0.708367 0.287204 0.381645 0.088 Uiso 0.3333 1 calc R U P C 1
C43 C 0.4018(2) -0.1813(7) 0.26781(13) 0.083(2) Uani 1 1 d . . . . .
H43A H 0.401254 -0.250577 0.280327 0.100 Uiso 1 1 calc R U . . .
H43B H 0.429146 -0.181696 0.264306 0.100 Uiso 1 1 calc R U . . .
C44 C 0.3678(3) -0.2017(7) 0.24107(14) 0.105(3) Uani 1 1 d . . . . .
H44A H 0.370776 -0.139423 0.227645 0.126 Uiso 1 1 calc R U . . .
H44B H 0.370990 -0.285259 0.233904 0.126 Uiso 1 1 calc R U . . .
C55 C 0.6812(2) 0.4913(6) 0.34024(16) 0.076(2) Uani 1 1 d . . . . .
H55A H 0.698410 0.521364 0.358069 0.091 Uiso 1 1 calc R U . . .
H55B H 0.679461 0.399674 0.341259 0.091 Uiso 1 1 calc R U . . .
C56 C 0.7018(2) 0.5239(6) 0.31956(15) 0.0712(18) Uani 1 1 d . . . . .
H56A H 0.687702 0.480682 0.302467 0.085 Uiso 1 1 calc R U . . .
H56B H 0.730858 0.494418 0.325533 0.085 Uiso 1 1 calc R U . . .
C50 C 0.4887(3) 0.5466(8) 0.26422(13) 0.092(3) Uani 1 1 d . . . . .
H50A H 0.505811 0.473572 0.262839 0.111 Uiso 1 1 calc R U . . .
H50B H 0.460697 0.533926 0.251592 0.111 Uiso 1 1 calc R U . . .
C77 C 0.7003(2) 0.4835(6) 0.42874(13) 0.0648(15) Uani 1 1 d . U . . .
H77 H 0.680381 0.416172 0.429784 0.078 Uiso 0.3333 1 calc R U P D 1
H77A H 0.716242 0.528720 0.418051 0.078 Uiso 0.6667 1 calc R U P E 2
C51 C 0.5076(3) 0.6619(11) 0.25615(13) 0.124(4) Uani 1 1 d . . . . .
H51A H 0.489008 0.733511 0.255697 0.149 Uiso 1 1 calc R U . . .
H51B H 0.510495 0.650697 0.237732 0.149 Uiso 1 1 calc R U . . .
C80 C 0.7429(3) 0.2523(11) 0.4270(2) 0.037(2) Uani 0.5 1 d . . P A 2
H80A H 0.728264 0.204835 0.437850 0.044 Uiso 0.5 1 calc R U P A 2
H80B H 0.762182 0.195360 0.421574 0.044 Uiso 0.5 1 calc R U P A 2
C79 C 0.7660(3) 0.3550(9) 0.44297(18) 0.043(3) Uani 0.597(18) 1 d . . P A 2
H79A H 0.779864 0.404349 0.431916 0.052 Uiso 0.597(18) 1 calc R U P A 2
H79B H 0.787430 0.322159 0.458870 0.052 Uiso 0.597(18) 1 calc R U P A 2
C83 C 0.6945(7) 0.128(2) 0.5011(5) 0.140(3) Uani 0.613(10) 1 d . U P F 1
H83A H 0.679146 0.194216 0.489509 0.210 Uiso 0.613(10) 1 d R U P F 1
H83B H 0.723746 0.150656 0.507869 0.210 Uiso 0.613(10) 1 d R U P F 1
H83C H 0.683126 0.115086 0.516399 0.210 Uiso 0.613(10) 1 d R U P F 1
O18 O 0.6918(5) 0.0215(12) 0.4868(3) 0.141(3) Uani 0.613(10) 1 d . U P F 1
H18 H 0.690669 0.038376 0.470746 0.211 Uiso 0.613(10) 1 calc R U P F 1
C82A C 0.7009(6) 0.4584(15) 0.4040(4) 0.054(4) Uani 0.3333 1 d . U P A 1
H82A H 0.722571 0.508758 0.399543 0.064 Uiso 0.3333 1 calc R U P A 1
H82B H 0.673849 0.480884 0.391203 0.064 Uiso 0.3333 1 calc R U P A 1
C82 C 0.6806(2) 0.3939(7) 0.40996(17) 0.0463(18) Uani 0.6667 1 d . . P A 2
H82C H 0.662368 0.436426 0.393903 0.056 Uiso 0.6667 1 calc R U P A 2
H82D H 0.662715 0.342737 0.417989 0.056 Uiso 0.6667 1 calc R U P A 2
C80A C 0.7515(6) 0.2878(17) 0.4178(5) 0.096(6) Uani 0.5 1 d . U P A 1
H80C H 0.770285 0.353871 0.415040 0.115 Uiso 0.5 1 calc R U P A 1
H80D H 0.762218 0.206226 0.414061 0.115 Uiso 0.5 1 calc R U P A 1
C79A C 0.7477(4) 0.2922(13) 0.4467(4) 0.056(5) Uani 0.403(18) 1 d . U P A 1
H79C H 0.774177 0.267906 0.459892 0.067 Uiso 0.403(18) 1 calc R U P A 1
H79D H 0.725780 0.234470 0.448592 0.067 Uiso 0.403(18) 1 calc R U P A 1
O18A O 0.7075(7) 0.203(2) 0.4897(5) 0.141(3) Uani 0.387(10) 1 d . U P F 2
H18C H 0.693636 0.258082 0.479467 0.211 Uiso 0.387(10) 1 calc R U P F 2
C83A C 0.6736(10) 0.108(3) 0.5026(7) 0.140(3) Uani 0.387(10) 1 d . U P F 2
H83D H 0.667953 0.030363 0.492428 0.211 Uiso 0.387(10) 1 calc R U P F 2
H83E H 0.647517 0.152832 0.500672 0.211 Uiso 0.387(10) 1 calc R U P F 2
H83F H 0.686780 0.090406 0.521768 0.211 Uiso 0.387(10) 1 calc R U P F 2

loop_
_atom_site_aniso_label
_atom_site_aniso_U_11
_atom_site_aniso_U_22
_atom_site_aniso_U_33
_atom_site_aniso_U_23
_atom_site_aniso_U_13
_atom_site_aniso_U_12
Dy1 0.01685(11) 0.01925(12) 0.02461(12) 0.00099(8) 0.00452(8) -0.00090(8)
Dy2 0.01592(10) 0.02014(12) 0.02500(12) 0.00073(9) 0.00332(8) 0.00100(8)
Cl2 0.0314(5) 0.0405(6) 0.0319(5) 0.0035(4) 0.0125(4) 0.0014(4)
P3 0.0206(4) 0.0210(5) 0.0272(5) 0.0002(4) -0.0012(4) 0.0005(4)
P2 0.0210(4) 0.0292(5) 0.0250(5) -0.0027(4) 0.0074(4) -0.0030(4)
P1 0.0296(5) 0.0422(6) 0.0303(5) 0.0049(5) 0.0120(4) -0.0016(5)
P4 0.0205(5) 0.0395(6) 0.0337(6) -0.0116(5) -0.0029(4) 0.0120(4)
Cl1 0.0525(7) 0.0691(8) 0.0395(6) 0.0123(6) 0.0225(5) -0.0017(6)
O1 0.0218(13) 0.0157(13) 0.0399(16) -0.0019(11) -0.0028(11) -0.0017(10)
O16 0.0247(13) 0.0302(15) 0.0208(13) -0.0015(11) 0.0068(10) -0.0002(11)
O7 0.0224(13) 0.0193(13) 0.0441(17) 0.0037(12) 0.0003(12) 0.0009(11)
O10 0.0179(13) 0.0278(15) 0.0517(19) -0.0037(13) -0.0019(12) 0.0019(11)
O5 0.0203(12) 0.0234(14) 0.0302(14) -0.0005(11) 0.0031(11) 0.0039(10)
O3 0.0193(12) 0.0183(14) 0.0413(16) 0.0016(12) 0.0007(11) -0.0026(10)
O11 0.0200(12) 0.0191(13) 0.0313(14) 0.0016(11) -0.0004(11) 0.0016(10)
O15 0.0304(15) 0.0435(17) 0.0308(15) 0.0009(13) 0.0130(12) -0.0038(13)
O2 0.0173(12) 0.0260(14) 0.0257(13) -0.0003(11) -0.0018(10) -0.0017(10)
O6 0.0210(13) 0.0205(13) 0.0362(15) -0.0005(11) 0.0029(11) -0.0026(10)
O12 0.0219(13) 0.0202(14) 0.0367(15) -0.0001(11) 0.0013(11) 0.0017(10)
O9 0.0230(14) 0.0242(15) 0.0518(19) 0.0018(13) -0.0005(13) 0.0015(11)
O4 0.0185(12) 0.0178(13) 0.0395(16) 0.0003(11) -0.0009(11) -0.0002(10)
O8 0.0216(13) 0.0294(15) 0.0385(16) -0.0085(13) -0.0041(12) 0.0070(11)
O13 0.0249(14) 0.0312(16) 0.0502(19) -0.0021(14) -0.0099(13) 0.0010(12)
O14 0.0394(17) 0.0223(16) 0.054(2) -0.0071(14) -0.0136(15) 0.0012(13)
O17 0.061(2) 0.049(2) 0.072(3) -0.006(2) 0.003(2) 0.0132(19)
C5 0.0202(17) 0.0165(18) 0.031(2) -0.0001(15) 0.0050(15) 0.0000(14)
C1 0.0186(17) 0.0184(18) 0.0278(19) 0.0019(15) 0.0032(14) -0.0001(14)
C4 0.0195(17) 0.0197(19) 0.0264(19) 0.0035(15) 0.0042(14) 0.0041(14)
C11 0.0257(19) 0.029(2) 0.028(2) -0.0043(16) 0.0059(16) -0.0050(16)
C3 0.0224(17) 0.0197(18) 0.0220(18) 0.0014(14) 0.0052(14) 0.0009(14)
C9 0.0227(18) 0.0220(19) 0.034(2) -0.0023(16) 0.0045(16) 0.0009(15)
C6 0.0211(17) 0.0224(19) 0.0207(18) -0.0016(14) 0.0052(14) 0.0026(14)
C7 0.0175(16) 0.028(2) 0.0243(18) -0.0030(15) 0.0038(14) -0.0020(15)
C17 0.027(2) 0.036(2) 0.030(2) -0.0014(17) 0.0116(16) -0.0001(17)
C12 0.0255(19) 0.034(2) 0.033(2) -0.0035(17) 0.0109(17) -0.0052(17)
C23 0.028(2) 0.031(2) 0.028(2) -0.0031(17) 0.0072(16) -0.0081(16)
C2 0.0196(17) 0.028(2) 0.0248(19) -0.0001(16) 0.0044(14) 0.0004(15)
C8 0.0213(17) 0.0186(18) 0.0270(19) -0.0006(15) 0.0069(15) 0.0021(14)
C13 0.029(2) 0.040(3) 0.041(2) -0.004(2) 0.0079(19) -0.0113(19)
C16 0.031(2) 0.041(2) 0.029(2) -0.0057(19) 0.0099(17) -0.0065(19)
C71 0.0206(18) 0.039(2) 0.036(2) -0.0084(19) -0.0030(16) 0.0039(17)
C35 0.027(2) 0.027(2) 0.031(2) 0.0002(17) -0.0052(16) -0.0011(16)
C65 0.0178(18) 0.051(3) 0.033(2) -0.011(2) 0.0000(16) 0.0083(18)
C73 0.029(2) 0.051(3) 0.037(2) -0.008(2) 0.0026(18) -0.002(2)
C24 0.029(2) 0.032(2) 0.058(3) -0.003(2) 0.012(2) -0.0013(18)
C36 0.026(2) 0.025(2) 0.042(2) 0.0013(18) 0.0025(18) -0.0003(16)
C18 0.028(2) 0.032(2) 0.035(2) -0.0058(18) 0.0098(17) -0.0018(17)
C15 0.043(3) 0.042(3) 0.028(2) -0.0050(19) 0.0070(19) -0.008(2)
C14 0.042(3) 0.050(3) 0.032(2) -0.009(2) 0.003(2) -0.015(2)
C41 0.043(2) 0.027(2) 0.030(2) -0.0003(17) 0.0002(18) 0.0059(18)
C22 0.024(2) 0.037(2) 0.048(3) 0.000(2) 0.0076(19) 0.0009(18)
C72 0.029(2) 0.042(3) 0.032(2) -0.0089(19) 0.0013(17) 0.0023(18)
C10 0.0267(19) 0.021(2) 0.034(2) -0.0049(16) 0.0050(16) 0.0010(15)
C21 0.024(2) 0.046(3) 0.055(3) 0.005(2) 0.007(2) 0.0023(19)
C29 0.0194(18) 0.028(2) 0.038(2) -0.0011(17) 0.0024(16) -0.0003(15)
C40 0.039(2) 0.033(2) 0.032(2) 0.0055(19) 0.0040(19) 0.0040(19)
C66 0.029(2) 0.066(3) 0.038(3) -0.015(2) 0.0101(19) -0.002(2)
C47 0.041(3) 0.071(4) 0.032(2) 0.002(2) 0.011(2) -0.012(2)
C30 0.0250(19) 0.033(2) 0.037(2) 0.0056(18) 0.0048(17) 0.0020(17)
C20 0.030(2) 0.045(3) 0.048(3) 0.005(2) 0.010(2) 0.005(2)
C25 0.040(3) 0.031(2) 0.051(3) -0.001(2) 0.005(2) -0.0018(19)
C53 0.039(3) 0.045(3) 0.049(3) 0.007(2) 0.021(2) 0.004(2)
C19 0.036(2) 0.035(2) 0.046(3) -0.001(2) 0.011(2) 0.0050(19)
C34 0.021(2) 0.046(3) 0.054(3) 0.012(2) -0.0039(19) -0.0087(19)
C74 0.036(2) 0.052(3) 0.047(3) 0.002(2) 0.009(2) -0.002(2)
C42 0.055(3) 0.059(3) 0.040(3) -0.003(2) 0.011(2) 0.027(3)
C26 0.080(4) 0.037(3) 0.040(3) 0.008(2) -0.009(3) -0.015(3)
C76 0.031(2) 0.043(3) 0.057(3) -0.013(2) 0.009(2) -0.002(2)
C28 0.070(3) 0.045(3) 0.035(3) -0.005(2) 0.024(2) -0.016(3)
C75 0.035(2) 0.044(3) 0.069(4) 0.002(3) 0.011(2) -0.005(2)
C37 0.029(2) 0.028(2) 0.056(3) 0.000(2) -0.005(2) 0.0028(18)
C70 0.027(2) 0.052(3) 0.054(3) -0.009(2) -0.002(2) 0.006(2)
C68 0.029(2) 0.045(3) 0.081(4) -0.011(3) 0.012(2) -0.001(2)
C39 0.053(3) 0.034(2) 0.031(2) 0.0074(19) -0.002(2) 0.002(2)
C49 0.062(3) 0.076(4) 0.042(3) 0.000(3) 0.011(3) -0.033(3)
C31 0.033(2) 0.043(3) 0.051(3) 0.010(2) 0.011(2) -0.003(2)
C59 0.039(2) 0.044(3) 0.039(3) 0.007(2) 0.008(2) 0.004(2)
C27 0.099(5) 0.052(3) 0.039(3) -0.003(2) 0.034(3) -0.033(3)
C54 0.052(3) 0.044(3) 0.059(3) 0.010(2) 0.020(3) 0.004(2)
C38 0.042(2) 0.027(2) 0.042(3) 0.0075(19) -0.007(2) -0.0015(19)
C46 0.062(3) 0.029(2) 0.032(2) -0.0044(19) -0.005(2) 0.002(2)
C33 0.023(2) 0.080(4) 0.077(4) 0.027(3) -0.001(2) -0.014(2)
C64 0.033(2) 0.058(3) 0.065(3) 0.011(3) 0.015(2) 0.001(2)
C69 0.033(2) 0.050(3) 0.067(4) -0.014(3) -0.006(2) 0.004(2)
C57 0.043(3) 0.080(4) 0.058(3) 0.006(3) 0.024(3) 0.010(3)
C48 0.061(3) 0.054(3) 0.054(3) -0.003(3) 0.015(3) -0.008(3)
C60 0.043(3) 0.047(3) 0.057(3) 0.010(3) 0.000(2) -0.003(2)
C62 0.050(3) 0.055(3) 0.072(4) 0.000(3) 0.023(3) -0.004(3)
C32 0.034(3) 0.062(4) 0.071(4) 0.020(3) 0.006(2) -0.018(2)
C67 0.031(2) 0.058(3) 0.056(3) -0.007(3) 0.010(2) -0.002(2)
C63 0.044(3) 0.052(3) 0.086(4) 0.023(3) 0.016(3) 0.007(3)
C58 0.047(3) 0.067(4) 0.060(3) 0.014(3) 0.027(3) 0.007(3)
C84 0.095(5) 0.050(3) 0.042(3) 0.000(3) 0.003(3) 0.015(3)
C52 0.057(4) 0.148(7) 0.032(3) -0.002(3) 0.012(3) -0.040(4)
C61 0.044(3) 0.057(3) 0.068(4) 0.005(3) 0.011(3) -0.005(3)
C78 0.032(2) 0.052(3) 0.070(4) -0.010(3) -0.004(2) 0.017(2)
C45 0.136(7) 0.035(3) 0.045(3) -0.013(3) -0.001(4) 0.002(4)
C81 0.102(6) 0.058(4) 0.065(4) -0.013(3) 0.031(4) 0.033(4)
C43 0.110(6) 0.084(5) 0.053(4) -0.011(3) 0.018(4) 0.056(4)
C44 0.174(9) 0.078(5) 0.048(4) -0.027(4) 0.008(5) 0.059(6)
C55 0.075(4) 0.058(4) 0.100(5) 0.026(4) 0.036(4) 0.025(3)
C56 0.061(4) 0.064(4) 0.094(5) -0.003(4) 0.030(4) 0.016(3)
C50 0.102(6) 0.127(7) 0.045(4) -0.021(4) 0.017(4) -0.067(5)
C77 0.064(2) 0.064(2) 0.060(2) -0.0107(17) 0.0083(16) 0.0188(17)
C51 0.101(6) 0.230(12) 0.036(3) 0.002(5) 0.010(4) -0.094(7)
C80 0.034(5) 0.041(6) 0.039(6) 0.009(5) 0.016(4) 0.022(5)
C79 0.029(5) 0.045(6) 0.055(5) 0.013(4) 0.010(4) 0.013(4)
C83 0.146(4) 0.138(4) 0.135(4) -0.003(3) 0.039(3) 0.008(3)
O18 0.147(4) 0.138(4) 0.135(4) -0.003(3) 0.038(3) 0.010(3)
C82A 0.075(10) 0.040(8) 0.065(10) -0.001(7) 0.050(8) 0.007(7)
C82 0.031(3) 0.047(4) 0.058(5) -0.019(4) 0.009(3) 0.001(3)
C80A 0.091(11) 0.066(10) 0.161(16) -0.006(10) 0.085(11) 0.024(8)
C79A 0.021(6) 0.027(7) 0.112(13) -0.001(7) 0.008(7) 0.002(5)
O18A 0.148(4) 0.138(4) 0.135(4) -0.003(3) 0.039(3) 0.009(3)
C83A 0.147(4) 0.138(4) 0.135(4) -0.003(3) 0.038(3) 0.009(3)

loop_
_atom_type_symbol
_atom_type_description
_atom_type_scat_dispersion_real
_atom_type_scat_dispersion_imag
_atom_type_scat_source
C C 0.0181 0.0091 'International Tables Vol C Tables 4.2.6.8 and 6.1.1.4'
H H 0.0000 0.0000 'International Tables Vol C Tables 4.2.6.8 and 6.1.1.4'
Cl Cl 0.3639 0.7018 'International Tables Vol C Tables 4.2.6.8 and 6.1.1.4'
Dy Dy -9.8046 9.8477 'International Tables Vol C Tables 4.2.6.8 and 6.1.1.4'
O O 0.0492 0.0322 'International Tables Vol C Tables 4.2.6.8 and 6.1.1.4'
P P 0.2955 0.4335 'International Tables Vol C Tables 4.2.6.8 and 6.1.1.4'

loop_
_geom_angle_atom_site_label_1
_geom_angle_atom_site_label_2
_geom_angle_atom_site_label_3
_geom_angle
_geom_angle_site_symmetry_1
_geom_angle_site_symmetry_3
_geom_angle_publ_flag
O1 Dy1 Cl1 93.78(8) . . ?
O1 Dy1 O5 74.28(9) . . ?
O1 Dy1 O3 148.85(9) . . ?
O1 Dy1 O4 143.21(9) . . ?
O16 Dy1 Cl1 172.96(7) . . ?
O16 Dy1 O1 92.06(10) . . ?
O16 Dy1 O5 86.35(9) . . ?
O16 Dy1 O3 83.39(10) . . ?
O16 Dy1 O2 89.17(9) . . ?
O16 Dy1 O4 90.78(10) . . ?
O5 Dy1 Cl1 99.02(7) . . ?
O5 Dy1 O3 135.68(9) . . ?
O5 Dy1 O4 69.31(9) . . ?
O3 Dy1 Cl1 89.58(7) . . ?
O3 Dy1 O4 67.86(8) . . ?
O2 Dy1 Cl1 88.40(7) . . ?
O2 Dy1 O1 76.27(9) . . ?
O2 Dy1 O5 150.01(9) . . ?
O2 Dy1 O3 72.88(9) . . ?
O2 Dy1 O4 140.47(9) . . ?
O4 Dy1 Cl1 86.90(7) . . ?
O7 Dy2 Cl2 94.60(8) . . ?
O7 Dy2 O11 144.30(9) . 1_565 ?
O7 Dy2 O6 75.04(9) . . ?
O7 Dy2 O12 147.26(9) . 1_565 ?
O11 Dy2 Cl2 91.21(7) 1_565 . ?
O15 Dy2 Cl2 171.68(9) . . ?
O15 Dy2 O7 92.07(11) . . ?
O15 Dy2 O11 80.47(10) . 1_565 ?
O15 Dy2 O6 89.51(10) . . ?
O15 Dy2 O12 89.76(10) . 1_565 ?
O15 Dy2 O8 90.41(11) . . ?
O6 Dy2 Cl2 87.41(7) . . ?
O6 Dy2 O11 70.06(9) . 1_565 ?
O6 Dy2 O12 137.68(9) . 1_565 ?
O12 Dy2 Cl2 87.32(7) 1_565 . ?
O12 Dy2 O11 68.10(8) 1_565 1_565 ?
O8 Dy2 Cl2 96.07(8) . . ?
O8 Dy2 O7 75.49(10) . . ?
O8 Dy2 O11 138.81(9) . 1_565 ?
O8 Dy2 O6 150.51(9) . . ?
O8 Dy2 O12 71.81(9) . 1_565 ?
O2 P3 C35 112.83(17) . . ?
O2 P3 C41 111.45(18) . . ?
O2 P3 C29 109.23(17) . . ?
C35 P3 C41 108.9(2) . . ?
C29 P3 C35 106.61(19) . . ?
C29 P3 C41 107.6(2) . . ?
O16 P2 C11 110.47(17) . . ?
O16 P2 C17 108.97(17) . . ?
O16 P2 C23 108.56(17) . . ?
C11 P2 C17 111.49(19) . . ?
C11 P2 C23 108.71(19) . . ?
C17 P2 C23 108.57(19) . . ?
O15 P1 C47 109.9(2) . . ?
O15 P1 C53 107.4(2) . . ?
O15 P1 C59 111.3(2) . . ?
C47 P1 C53 114.0(3) . . ?
C47 P1 C59 108.3(2) . . ?
C53 P1 C59 106.0(2) . . ?
O8 P4 C71 111.86(18) . . ?
O8 P4 C65 110.48(19) . . ?
O8 P4 C77 111.1(2) . . ?
C71 P4 C77 107.6(3) . . ?
C65 P4 C71 107.7(2) . . ?
C65 P4 C77 108.0(3) . . ?
Dy1 O1 H1A 125.3 . . ?
Dy1 O1 H1B 127.8 . . ?
H1A O1 H1B 104.5 . . ?
P2 O16 Dy1 179.67(17) . . ?
Dy2 O7 H7A 109.5 . . ?
Dy2 O7 H7B 109.3 . . ?
H7A O7 H7B 104.3 . . ?
C6 O5 Dy1 154.9(2) . . ?
C1 O3 Dy1 115.6(2) . . ?
C7 O11 Dy2 115.5(2) . 1_545 ?
P1 O15 Dy2 167.92(19) . . ?
P3 O2 Dy1 165.30(17) . . ?
C3 O6 Dy2 154.3(2) . . ?
C8 O12 Dy2 115.1(2) . 1_545 ?
C2 O4 Dy1 115.0(2) . . ?
P4 O8 Dy2 154.73(17) . . ?
C84 O17 H17A 109.5 . . ?
O10 C5 C1 128.9(3) . . ?
O10 C5 C4 126.1(3) . . ?
C1 C5 C4 104.9(3) . . ?
O3 C1 C5 129.2(3) . . ?
O3 C1 C2 121.6(3) . . ?
C2 C1 C5 109.2(3) . . ?
O9 C4 C5 123.7(3) . . ?
O9 C4 C3 127.2(3) . . ?
C3 C4 C5 109.0(3) . . ?
P2 C11 H11 106.4 . . ?
C12 C11 P2 112.7(3) . . ?
C12 C11 H11 106.4 . . ?
C16 C11 P2 114.3(3) . . ?
C16 C11 H11 106.4 . . ?
C16 C11 C12 110.2(3) . . ?
O6 C3 C4 125.3(3) . . ?
O6 C3 C2 128.2(3) . . ?
C2 C3 C4 106.5(3) . . ?
O13 C9 C8 128.2(4) . . ?
O13 C9 C10 126.1(4) . . ?
C8 C9 C10 105.7(3) . . ?
O5 C6 C7 128.1(3) . . ?
O5 C6 C10 126.0(3) . . ?
C7 C6 C10 105.9(3) . . ?
O11 C7 C6 129.9(3) . . ?
O11 C7 C8 119.0(3) . . ?
C6 C7 C8 111.0(3) . . ?
P2 C17 H17 108.8 . . ?
C18 C17 P2 111.1(3) . . ?
C18 C17 H17 108.8 . . ?
C18 C17 C22 109.5(4) . . ?
C22 C17 P2 109.8(3) . . ?
C22 C17 H17 108.8 . . ?
C11 C12 H12A 109.8 . . ?
C11 C12 H12B 109.8 . . ?
H12A C12 H12B 108.2 . . ?
C13 C12 C11 109.4(3) . . ?
C13 C12 H12A 109.8 . . ?
C13 C12 H12B 109.8 . . ?
P2 C23 H23 106.5 . . ?
C24 C23 P2 110.5(3) . . ?
C24 C23 H23 106.5 . . ?
C28 C23 P2 115.1(3) . . ?
C28 C23 H23 106.5 . . ?
C28 C23 C24 111.4(4) . . ?
O4 C2 C1 119.6(3) . . ?
O4 C2 C3 130.2(3) . . ?
C3 C2 C1 110.1(3) . . ?
O12 C8 C9 129.4(3) . . ?
O12 C8 C7 122.0(3) . . ?
C7 C8 C9 108.5(3) . . ?
C12 C13 H13A 109.3 . . ?
C12 C13 H13B 109.3 . . ?
H13A C13 H13B 108.0 . . ?
C14 C13 C12 111.5(4) . . ?
C14 C13 H13A 109.3 . . ?
C14 C13 H13B 109.3 . . ?
C11 C16 H16A 109.7 . . ?
C11 C16 H16B 109.7 . . ?
H16A C16 H16B 108.2 . . ?
C15 C16 C11 110.0(3) . . ?
C15 C16 H16A 109.7 . . ?
C15 C16 H16B 109.7 . . ?
P4 C71 H71 107.7 . . ?
C72 C71 P4 113.3(3) . . ?
C72 C71 H71 107.7 . . ?
C76 C71 P4 109.5(3) . . ?
C76 C71 H71 107.7 . . ?
C76 C71 C72 110.7(4) . . ?
P3 C35 H35 107.1 . . ?
C36 C35 P3 113.2(3) . . ?
C36 C35 H35 107.1 . . ?
C36 C35 C40 110.3(3) . . ?
C40 C35 P3 111.6(3) . . ?
C40 C35 H35 107.1 . . ?
P4 C65 H65 106.1 . . ?
C66 C65 P4 113.6(3) . . ?
C66 C65 H65 106.1 . . ?
C66 C65 C70 109.6(4) . . ?
C70 C65 P4 114.7(4) . . ?
C70 C65 H65 106.1 . . ?
H73A C73 H73B 107.9 . . ?
C72 C73 H73A 109.2 . . ?
C72 C73 H73B 109.2 . . ?
C74 C73 H73A 109.2 . . ?
C74 C73 H73B 109.2 . . ?
C74 C73 C72 112.1(4) . . ?
C23 C24 H24A 109.6 . . ?
C23 C24 H24B 109.6 . . ?
H24A C24 H24B 108.1 . . ?
C25 C24 C23 110.5(4) . . ?
C25 C24 H24A 109.6 . . ?
C25 C24 H24B 109.6 . . ?
C35 C36 H36A 109.4 . . ?
C35 C36 H36B 109.4 . . ?
C35 C36 C37 111.2(4) . . ?
H36A C36 H36B 108.0 . . ?
C37 C36 H36A 109.4 . . ?
C37 C36 H36B 109.4 . . ?
C17 C18 H18A 109.2 . . ?
C17 C18 H18B 109.2 . . ?
H18A C18 H18B 107.9 . . ?
C19 C18 C17 112.1(3) . . ?
C19 C18 H18A 109.2 . . ?
C19 C18 H18B 109.2 . . ?
C16 C15 H15A 109.6 . . ?
C16 C15 H15B 109.6 . . ?
H15A C15 H15B 108.1 . . ?
C14 C15 C16 110.4(4) . . ?
C14 C15 H15A 109.6 . . ?
C14 C15 H15B 109.6 . . ?
C13 C14 C15 111.8(4) . . ?
C13 C14 H14A 109.3 . . ?
C13 C14 H14B 109.3 . . ?
C15 C14 H14A 109.3 . . ?
C15 C14 H14B 109.3 . . ?
H14A C14 H14B 107.9 . . ?
P3 C41 H41 105.9 . . ?
C42 C41 P3 113.2(3) . . ?
C42 C41 H41 105.9 . . ?
C42 C41 C46 109.9(4) . . ?
C46 C41 P3 115.3(3) . . ?
C46 C41 H41 105.9 . . ?
C17 C22 H22A 109.1 . . ?
C17 C22 H22B 109.1 . . ?
H22A C22 H22B 107.9 . . ?
C21 C22 C17 112.4(4) . . ?
C21 C22 H22A 109.1 . . ?
C21 C22 H22B 109.1 . . ?
C71 C72 H72A 109.5 . . ?
C71 C72 H72B 109.5 . . ?
C73 C72 C71 110.8(4) . . ?
C73 C72 H72A 109.5 . . ?
C73 C72 H72B 109.5 . . ?
H72A C72 H72B 108.1 . . ?
O14 C10 C9 124.4(4) . . ?
O14 C10 C6 126.7(4) . . ?
C9 C10 C6 108.8(3) . . ?
C22 C21 H21A 109.3 . . ?
C22 C21 H21B 109.3 . . ?
H21A C21 H21B 108.0 . . ?
C20 C21 C22 111.6(4) . . ?
C20 C21 H21A 109.3 . . ?
C20 C21 H21B 109.3 . . ?
P3 C29 H29 106.3 . . ?
C30 C29 P3 112.2(3) . . ?
C30 C29 H29 106.3 . . ?
C30 C29 C34 109.9(3) . . ?
C34 C29 P3 115.1(3) . . ?
C34 C29 H29 106.3 . . ?
C35 C40 H40A 109.2 . . ?
C35 C40 H40B 109.2 . . ?
H40A C40 H40B 107.9 . . ?
C39 C40 C35 111.9(4) . . ?
C39 C40 H40A 109.2 . . ?
C39 C40 H40B 109.2 . . ?
C65 C66 H66A 109.2 . . ?
C65 C66 H66B 109.2 . . ?
H66A C66 H66B 107.9 . . ?
C67 C66 C65 112.1(4) . . ?
C67 C66 H66A 109.2 . . ?
C67 C66 H66B 109.2 . . ?
P1 C47 H47 105.4 . . ?
C48 C47 P1 114.7(4) . . ?
C48 C47 H47 105.4 . . ?
C48 C47 C52 109.9(5) . . ?
C52 C47 P1 115.0(4) . . ?
C52 C47 H47 105.4 . . ?
C29 C30 H30A 109.4 . . ?
C29 C30 H30B 109.4 . . ?
H30A C30 H30B 108.0 . . ?
C31 C30 C29 111.3(3) . . ?
C31 C30 H30A 109.4 . . ?
C31 C30 H30B 109.4 . . ?
C21 C20 H20A 109.6 . . ?
C21 C20 H20B 109.6 . . ?
C21 C20 C19 110.2(4) . . ?
H20A C20 H20B 108.1 . . ?
C19 C20 H20A 109.6 . . ?
C19 C20 H20B 109.6 . . ?
C24 C25 H25A 109.3 . . ?
C24 C25 H25B 109.3 . . ?
H25A C25 H25B 108.0 . . ?
C26 C25 C24 111.4(4) . . ?
C26 C25 H25A 109.3 . . ?
C26 C25 H25B 109.3 . . ?
P1 C53 H53 104.2 . . ?
C54 C53 P1 112.6(3) . . ?
C54 C53 H53 104.2 . . ?
C58 C53 P1 118.3(4) . . ?
C58 C53 H53 104.2 . . ?
C58 C53 C54 111.6(4) . . ?
C18 C19 H19A 109.2 . . ?
C18 C19 H19B 109.2 . . ?
C20 C19 C18 112.2(4) . . ?
C20 C19 H19A 109.2 . . ?
C20 C19 H19B 109.2 . . ?
H19A C19 H19B 107.9 . . ?
C29 C34 H34A 109.4 . . ?
C29 C34 H34B 109.4 . . ?
H34A C34 H34B 108.0 . . ?
C33 C34 C29 111.0(4) . . ?
C33 C34 H34A 109.4 . . ?
C33 C34 H34B 109.4 . . ?
C73 C74 H74A 109.7 . . ?
C73 C74 H74B 109.7 . . ?
C73 C74 C75 109.9(4) . . ?
H74A C74 H74B 108.2 . . ?
C75 C74 H74A 109.7 . . ?
C75 C74 H74B 109.7 . . ?
C41 C42 H42A 109.8 . . ?
C41 C42 H42B 109.8 . . ?
H42A C42 H42B 108.2 . . ?
C43 C42 C41 109.5(5) . . ?
C43 C42 H42A 109.8 . . ?
C43 C42 H42B 109.8 . . ?
C25 C26 H26A 109.6 . . ?
C25 C26 H26B 109.6 . . ?
C25 C26 C27 110.5(4) . . ?
H26A C26 H26B 108.1 . . ?
C27 C26 H26A 109.6 . . ?
C27 C26 H26B 109.6 . . ?
C71 C76 H76A 109.5 . . ?
C71 C76 H76B 109.5 . . ?
H76A C76 H76B 108.1 . . ?
C75 C76 C71 110.5(4) . . ?
C75 C76 H76A 109.5 . . ?
C75 C76 H76B 109.5 . . ?
C23 C28 H28A 109.5 . . ?
C23 C28 H28B 109.5 . . ?
H28A C28 H28B 108.1 . . ?
C27 C28 C23 110.7(4) . . ?
C27 C28 H28A 109.5 . . ?
C27 C28 H28B 109.5 . . ?
C74 C75 H75A 109.1 . . ?
C74 C75 H75B 109.1 . . ?
C76 C75 C74 112.4(4) . . ?
C76 C75 H75A 109.1 . . ?
C76 C75 H75B 109.1 . . ?
H75A C75 H75B 107.9 . . ?
C36 C37 H37A 109.2 . . ?
C36 C37 H37B 109.2 . . ?
H37A C37 H37B 107.9 . . ?
C38 C37 C36 111.8(4) . . ?
C38 C37 H37A 109.2 . . ?
C38 C37 H37B 109.2 . . ?
C65 C70 H70A 109.4 . . ?
C65 C70 H70B 109.4 . . ?
H70A C70 H70B 108.0 . . ?
C69 C70 C65 111.1(4) . . ?
C69 C70 H70A 109.4 . . ?
C69 C70 H70B 109.4 . . ?
H68A C68 H68B 108.1 . . ?
C69 C68 H68A 109.5 . . ?
C69 C68 H68B 109.5 . . ?
C69 C68 C67 110.6(4) . . ?
C67 C68 H68A 109.5 . . ?
C67 C68 H68B 109.5 . . ?
C40 C39 H39A 109.4 . . ?
C40 C39 H39B 109.4 . . ?
H39A C39 H39B 108.0 . . ?
C38 C39 C40 111.3(4) . . ?
C38 C39 H39A 109.4 . . ?
C38 C39 H39B 109.4 . . ?
H49A C49 H49B 108.2 . . ?
C48 C49 H49A 109.8 . . ?
C48 C49 H49B 109.8 . . ?
C50 C49 H49A 109.8 . . ?
C50 C49 H49B 109.8 . . ?
C50 C49 C48 109.4(5) . . ?
C30 C31 H31A 109.4 . . ?
C30 C31 H31B 109.4 . . ?
H31A C31 H31B 108.0 . . ?
C32 C31 C30 111.3(4) . . ?
C32 C31 H31A 109.4 . . ?
C32 C31 H31B 109.4 . . ?
P1 C59 H59 107.4 . . ?
C64 C59 P1 114.7(3) . . ?
C64 C59 H59 107.4 . . ?
C64 C59 C60 109.8(4) . . ?
C60 C59 P1 109.9(3) . . ?
C60 C59 H59 107.4 . . ?
C26 C27 H27A 109.4 . . ?
C26 C27 H27B 109.4 . . ?
C28 C27 C26 111.3(5) . . ?
C28 C27 H27A 109.4 . . ?
C28 C27 H27B 109.4 . . ?
H27A C27 H27B 108.0 . . ?
C53 C54 H54A 109.6 . . ?
C53 C54 H54B 109.6 . . ?
C53 C54 C55 110.3(5) . . ?
H54A C54 H54B 108.1 . . ?
C55 C54 H54A 109.6 . . ?
C55 C54 H54B 109.6 . . ?
C37 C38 C39 111.5(4) . . ?
C37 C38 H38A 109.3 . . ?
C37 C38 H38B 109.3 . . ?
C39 C38 H38A 109.3 . . ?
C39 C38 H38B 109.3 . . ?
H38A C38 H38B 108.0 . . ?
C41 C46 H46A 109.8 . . ?
C41 C46 H46B 109.8 . . ?
H46A C46 H46B 108.3 . . ?
C45 C46 C41 109.3(4) . . ?
C45 C46 H46A 109.8 . . ?
C45 C46 H46B 109.8 . . ?
C34 C33 H33A 109.4 . . ?
C34 C33 H33B 109.4 . . ?
C34 C33 C32 111.0(5) . . ?
H33A C33 H33B 108.0 . . ?
C32 C33 H33A 109.4 . . ?
C32 C33 H33B 109.4 . . ?
C59 C64 H64A 109.3 . . ?
C59 C64 H64B 109.3 . . ?
C59 C64 C63 111.5(4) . . ?
H64A C64 H64B 108.0 . . ?
C63 C64 H64A 109.3 . . ?
C63 C64 H64B 109.3 . . ?
C70 C69 H69A 109.4 . . ?
C70 C69 H69B 109.4 . . ?
C68 C69 C70 111.4(4) . . ?
C68 C69 H69A 109.4 . . ?
C68 C69 H69B 109.4 . . ?
H69A C69 H69B 108.0 . . ?
H57A C57 H57B 107.8 . . ?
C58 C57 H57A 109.1 . . ?
C58 C57 H57B 109.1 . . ?
C56 C57 H57A 109.1 . . ?
C56 C57 H57B 109.1 . . ?
C56 C57 C58 112.6(5) . . ?
C47 C48 C49 109.1(5) . . ?
C47 C48 H48A 109.9 . . ?
C47 C48 H48B 109.9 . . ?
C49 C48 H48A 109.9 . . ?
C49 C48 H48B 109.9 . . ?
H48A C48 H48B 108.3 . . ?
C59 C60 H60A 109.4 . . ?
C59 C60 H60B 109.4 . . ?
H60A C60 H60B 108.0 . . ?
C61 C60 C59 111.4(4) . . ?
C61 C60 H60A 109.4 . . ?
C61 C60 H60B 109.4 . . ?
H62A C62 H62B 108.0 . . ?
C63 C62 H62A 109.4 . . ?
C63 C62 H62B 109.4 . . ?
C63 C62 C61 111.3(5) . . ?
C61 C62 H62A 109.4 . . ?
C61 C62 H62B 109.4 . . ?
C31 C32 H32A 109.5 . . ?
C31 C32 H32B 109.5 . . ?
C33 C32 C31 110.8(4) . . ?
C33 C32 H32A 109.5 . . ?
C33 C32 H32B 109.5 . . ?
H32A C32 H32B 108.1 . . ?
C66 C67 C68 111.3(4) . . ?
C66 C67 H67A 109.4 . . ?
C66 C67 H67B 109.4 . . ?
C68 C67 H67A 109.4 . . ?
C68 C67 H67B 109.4 . . ?
H67A C67 H67B 108.0 . . ?
C64 C63 H63A 109.3 . . ?
C64 C63 H63B 109.3 . . ?
C62 C63 C64 111.7(5) . . ?
C62 C63 H63A 109.3 . . ?
C62 C63 H63B 109.3 . . ?
H63A C63 H63B 107.9 . . ?
C53 C58 C57 110.9(5) . . ?
C53 C58 H58A 109.5 . . ?
C53 C58 H58B 109.5 . . ?
C57 C58 H58A 109.5 . . ?
C57 C58 H58B 109.5 . . ?
H58A C58 H58B 108.0 . . ?
O17 C84 H84A 109.5 . . ?
O17 C84 H84B 109.5 . . ?
O17 C84 H84C 109.5 . . ?
H84A C84 H84B 109.5 . . ?
H84A C84 H84C 109.5 . . ?
H84B C84 H84C 109.5 . . ?
C47 C52 H52A 110.0 . . ?
C47 C52 H52B 110.0 . . ?
H52A C52 H52B 108.4 . . ?
C51 C52 C47 108.5(5) . . ?
C51 C52 H52A 110.0 . . ?
C51 C52 H52B 110.0 . . ?
C60 C61 H61A 109.5 . . ?
C60 C61 H61B 109.5 . . ?
C62 C61 C60 110.9(5) . . ?
C62 C61 H61A 109.5 . . ?
C62 C61 H61B 109.5 . . ?
H61A C61 H61B 108.0 . . ?
H78C C78 H78D 107.8 . . ?
H78A C78 H78B 108.1 . . ?
C77 C78 H78C 109.0 . . ?
C77 C78 H78D 109.0 . . ?
C77 C78 H78A 109.5 . . ?
C77 C78 H78B 109.5 . . ?
C77 C78 C79A 110.8(7) . . ?
C79 C78 H78C 109.0 . . ?
C79 C78 H78D 109.0 . . ?
C79 C78 C77 112.9(6) . . ?
C79A C78 H78A 109.5 . . ?
C79A C78 H78B 109.5 . . ?
C46 C45 H45A 109.1 . . ?
C46 C45 H45B 109.1 . . ?
H45A C45 H45B 107.8 . . ?
C44 C45 C46 112.7(6) . . ?
C44 C45 H45A 109.1 . . ?
C44 C45 H45B 109.1 . . ?
H81C C81 H81D 108.4 . . ?
H81A C81 H81B 108.8 . . ?
C80 C81 H81C 110.1 . . ?
C80 C81 H81D 110.1 . . ?
C82A C81 H81A 110.8 . . ?
C82A C81 H81B 110.8 . . ?
C82 C81 H81C 110.1 . . ?
C82 C81 H81D 110.1 . . ?
C82 C81 C80 108.1(6) . . ?
C80A C81 H81A 110.8 . . ?
C80A C81 H81B 110.8 . . ?
C80A C81 C82A 104.9(11) . . ?
C42 C43 H43A 109.3 . . ?
C42 C43 H43B 109.3 . . ?
C42 C43 C44 111.7(5) . . ?
H43A C43 H43B 107.9 . . ?
C44 C43 H43A 109.3 . . ?
C44 C43 H43B 109.3 . . ?
C45 C44 C43 111.3(6) . . ?
C45 C44 H44A 109.4 . . ?
C45 C44 H44B 109.4 . . ?
C43 C44 H44A 109.4 . . ?
C43 C44 H44B 109.4 . . ?
H44A C44 H44B 108.0 . . ?
C54 C55 H55A 108.9 . . ?
C54 C55 H55B 108.9 . . ?
H55A C55 H55B 107.7 . . ?
C56 C55 C54 113.3(5) . . ?
C56 C55 H55A 108.9 . . ?
C56 C55 H55B 108.9 . . ?
C57 C56 H56A 109.1 . . ?
C57 C56 H56B 109.1 . . ?
C55 C56 C57 112.4(5) . . ?
C55 C56 H56A 109.1 . . ?
C55 C56 H56B 109.1 . . ?
H56A C56 H56B 107.8 . . ?
C49 C50 H50A 109.3 . . ?
C49 C50 H50B 109.3 . . ?
H50A C50 H50B 108.0 . . ?
C51 C50 C49 111.4(6) . . ?
C51 C50 H50A 109.3 . . ?
C51 C50 H50B 109.3 . . ?
P4 C77 H77 95.8 . . ?
P4 C77 H77A 100.3 . . ?
C78 C77 P4 116.6(4) . . ?
C78 C77 H77 95.8 . . ?
C78 C77 H77A 100.3 . . ?
C82A C77 P4 121.8(9) . . ?
C82A C77 C78 118.5(9) . . ?
C82A C77 H77 95.8 . . ?
C82 C77 P4 118.6(5) . . ?
C82 C77 C78 115.5(6) . . ?
C82 C77 H77A 100.3 . . ?
C52 C51 H51A 109.3 . . ?
C52 C51 H51B 109.3 . . ?
C50 C51 C52 111.6(7) . . ?
C50 C51 H51A 109.3 . . ?
C50 C51 H51B 109.3 . . ?
H51A C51 H51B 108.0 . . ?
C81 C80 H80A 109.9 . . ?
C81 C80 H80B 109.9 . . ?
H80A C80 H80B 108.3 . . ?
C79 C80 C81 109.0(8) . . ?
C79 C80 H80A 109.9 . . ?
C79 C80 H80B 109.9 . . ?
C78 C79 H79A 110.0 . . ?
C78 C79 H79B 110.0 . . ?
C80 C79 C78 108.3(8) . . ?
C80 C79 H79A 110.0 . . ?
C80 C79 H79B 110.0 . . ?
H79A C79 H79B 108.4 . . ?
H83A C83 H83B 109.5 . . ?
H83A C83 H83C 109.5 . . ?
H83B C83 H83C 109.4 . . ?
O18 C83 H83A 110.2 . . ?
O18 C83 H83B 108.2 . . ?
O18 C83 H83C 110.0 . . ?
C83 O18 H18 109.5 . . ?
C81 C82A H82A 109.5 . . ?
C81 C82A H82B 109.5 . . ?
C77 C82A C81 110.9(11) . . ?
C77 C82A H82A 109.5 . . ?
C77 C82A H82B 109.5 . . ?
H82A C82A H82B 108.0 . . ?
C81 C82 H82C 108.7 . . ?
C81 C82 H82D 108.7 . . ?
C77 C82 C81 114.3(6) . . ?
C77 C82 H82C 108.7 . . ?
C77 C82 H82D 108.7 . . ?
H82C C82 H82D 107.6 . . ?
C81 C80A H80C 110.8 . . ?
C81 C80A H80D 110.8 . . ?
C81 C80A C79A 105.0(11) . . ?
H80C C80A H80D 108.8 . . ?
C79A C80A H80C 110.8 . . ?
C79A C80A H80D 110.8 . . ?
C78 C79A H79C 110.4 . . ?
C78 C79A H79D 110.4 . . ?
C80A C79A C78 106.7(12) . . ?
C80A C79A H79C 110.4 . . ?
C80A C79A H79D 110.4 . . ?
H79C C79A H79D 108.6 . . ?
C83A O18A H18C 109.5 . . ?
O18A C83A H83D 109.5 . . ?
O18A C83A H83E 109.5 . . ?
O18A C83A H83F 109.5 . . ?
H83D C83A H83E 109.5 . . ?
H83D C83A H83F 109.5 . . ?
H83E C83A H83F 109.5 . . ?

loop_
_geom_bond_atom_site_label_1
_geom_bond_atom_site_label_2
_geom_bond_distance
_geom_bond_site_symmetry_2
_geom_bond_publ_flag
Dy1 Cl1 2.5848(11) . ?
Dy1 O1 2.305(3) . ?
Dy1 O16 2.224(3) . ?
Dy1 O5 2.392(3) . ?
Dy1 O3 2.425(3) . ?
Dy1 O2 2.298(2) . ?
Dy1 O4 2.450(3) . ?
Dy2 Cl2 2.6292(10) . ?
Dy2 O7 2.306(3) . ?
Dy2 O11 2.432(2) 1_565 ?
Dy2 O15 2.256(3) . ?
Dy2 O6 2.374(3) . ?
Dy2 O12 2.423(3) 1_565 ?
Dy2 O8 2.301(3) . ?
P3 O2 1.510(3) . ?
P3 C35 1.820(4) . ?
P3 C41 1.824(4) . ?
P3 C29 1.819(4) . ?
P2 O16 1.510(3) . ?
P2 C11 1.817(4) . ?
P2 C17 1.819(4) . ?
P2 C23 1.828(4) . ?
P1 O15 1.512(3) . ?
P1 C47 1.815(5) . ?
P1 C53 1.819(5) . ?
P1 C59 1.829(5) . ?
P4 O8 1.511(3) . ?
P4 C71 1.812(5) . ?
P4 C65 1.806(5) . ?
P4 C77 1.822(6) . ?
O1 H1A 0.8699 . ?
O1 H1B 0.8699 . ?
O7 H7A 0.8720 . ?
O7 H7B 0.8733 . ?
O10 C5 1.217(4) . ?
O5 C6 1.258(4) . ?
O3 C1 1.250(4) . ?
O11 C7 1.277(4) . ?
O6 C3 1.264(4) . ?
O12 C8 1.255(4) . ?
O9 C4 1.235(4) . ?
O4 C2 1.269(5) . ?
O13 C9 1.225(5) . ?
O14 C10 1.228(5) . ?
O17 H17A 0.8400 . ?
O17 C84 1.377(7) . ?
C5 C1 1.471(5) . ?
C5 C4 1.491(5) . ?
C1 C2 1.439(5) . ?
C4 C3 1.478(5) . ?
C11 H11 1.0000 . ?
C11 C12 1.549(5) . ?
C11 C16 1.536(6) . ?
C3 C2 1.432(5) . ?
C9 C8 1.468(5) . ?
C9 C10 1.478(5) . ?
C6 C7 1.424(5) . ?
C6 C10 1.489(5) . ?
C7 C8 1.434(5) . ?
C17 H17 1.0000 . ?
C17 C18 1.545(6) . ?
C17 C22 1.548(6) . ?
C12 H12A 0.9900 . ?
C12 H12B 0.9900 . ?
C12 C13 1.531(6) . ?
C23 H23 1.0000 . ?
C23 C24 1.535(6) . ?
C23 C28 1.533(6) . ?
C13 H13A 0.9900 . ?
C13 H13B 0.9900 . ?
C13 C14 1.521(6) . ?
C16 H16A 0.9900 . ?
C16 H16B 0.9900 . ?
C16 C15 1.529(6) . ?
C71 H71 1.0000 . ?
C71 C72 1.538(6) . ?
C71 C76 1.538(6) . ?
C35 H35 1.0000 . ?
C35 C36 1.531(6) . ?
C35 C40 1.533(6) . ?
C65 H65 1.0000 . ?
C65 C66 1.538(7) . ?
C65 C70 1.544(6) . ?
C73 H73A 0.9900 . ?
C73 H73B 0.9900 . ?
C73 C72 1.528(6) . ?
C73 C74 1.513(7) . ?
C24 H24A 0.9900 . ?
C24 H24B 0.9900 . ?
C24 C25 1.523(6) . ?
C36 H36A 0.9900 . ?
C36 H36B 0.9900 . ?
C36 C37 1.540(6) . ?
C18 H18A 0.9900 . ?
C18 H18B 0.9900 . ?
C18 C19 1.533(6) . ?
C15 H15A 0.9900 . ?
C15 H15B 0.9900 . ?
C15 C14 1.524(6) . ?
C14 H14A 0.9900 . ?
C14 H14B 0.9900 . ?
C41 H41 1.0000 . ?
C41 C42 1.533(7) . ?
C41 C46 1.546(6) . ?
C22 H22A 0.9900 . ?
C22 H22B 0.9900 . ?
C22 C21 1.523(6) . ?
C72 H72A 0.9900 . ?
C72 H72B 0.9900 . ?
C21 H21A 0.9900 . ?
C21 H21B 0.9900 . ?
C21 C20 1.515(7) . ?
C29 H29 1.0000 . ?
C29 C30 1.536(6) . ?
C29 C34 1.539(5) . ?
C40 H40A 0.9900 . ?
C40 H40B 0.9900 . ?
C40 C39 1.526(6) . ?
C66 H66A 0.9900 . ?
C66 H66B 0.9900 . ?
C66 C67 1.518(7) . ?
C47 H47 1.0000 . ?
C47 C48 1.490(7) . ?
C47 C52 1.552(7) . ?
C30 H30A 0.9900 . ?
C30 H30B 0.9900 . ?
C30 C31 1.531(6) . ?
C20 H20A 0.9900 . ?
C20 H20B 0.9900 . ?
C20 C19 1.517(6) . ?
C25 H25A 0.9900 . ?
C25 H25B 0.9900 . ?
C25 C26 1.512(8) . ?
C53 H53 1.0000 . ?
C53 C54 1.523(7) . ?
C53 C58 1.510(7) . ?
C19 H19A 0.9900 . ?
C19 H19B 0.9900 . ?
C34 H34A 0.9900 . ?
C34 H34B 0.9900 . ?
C34 C33 1.517(7) . ?
C74 H74A 0.9900 . ?
C74 H74B 0.9900 . ?
C74 C75 1.524(7) . ?
C42 H42A 0.9900 . ?
C42 H42B 0.9900 . ?
C42 C43 1.518(8) . ?
C26 H26A 0.9900 . ?
C26 H26B 0.9900 . ?
C26 C27 1.530(9) . ?
C76 H76A 0.9900 . ?
C76 H76B 0.9900 . ?
C76 C75 1.505(7) . ?
C28 H28A 0.9900 . ?
C28 H28B 0.9900 . ?
C28 C27 1.520(7) . ?
C75 H75A 0.9900 . ?
C75 H75B 0.9900 . ?
C37 H37A 0.9900 . ?
C37 H37B 0.9900 . ?
C37 C38 1.514(7) . ?
C70 H70A 0.9900 . ?
C70 H70B 0.9900 . ?
C70 C69 1.518(8) . ?
C68 H68A 0.9900 . ?
C68 H68B 0.9900 . ?
C68 C69 1.513(8) . ?
C68 C67 1.530(7) . ?
C39 H39A 0.9900 . ?
C39 H39B 0.9900 . ?
C39 C38 1.522(7) . ?
C49 H49A 0.9900 . ?
C49 H49B 0.9900 . ?
C49 C48 1.547(8) . ?
C49 C50 1.510(8) . ?
C31 H31A 0.9900 . ?
C31 H31B 0.9900 . ?
C31 C32 1.523(7) . ?
C59 H59 1.0000 . ?
C59 C64 1.512(7) . ?
C59 C60 1.549(7) . ?
C27 H27A 0.9900 . ?
C27 H27B 0.9900 . ?
C54 H54A 0.9900 . ?
C54 H54B 0.9900 . ?
C54 C55 1.534(8) . ?
C38 H38A 0.9900 . ?
C38 H38B 0.9900 . ?
C46 H46A 0.9900 . ?
C46 H46B 0.9900 . ?
C46 C45 1.524(7) . ?
C33 H33A 0.9900 . ?
C33 H33B 0.9900 . ?
C33 C32 1.522(8) . ?
C64 H64A 0.9900 . ?
C64 H64B 0.9900 . ?
C64 C63 1.539(8) . ?
C69 H69A 0.9900 . ?
C69 H69B 0.9900 . ?
C57 H57A 0.9900 . ?
C57 H57B 0.9900 . ?
C57 C58 1.525(7) . ?
C57 C56 1.515(9) . ?
C48 H48A 0.9900 . ?
C48 H48B 0.9900 . ?
C60 H60A 0.9900 . ?
C60 H60B 0.9900 . ?
C60 C61 1.531(8) . ?
C62 H62A 0.9900 . ?
C62 H62B 0.9900 . ?
C62 C63 1.497(8) . ?
C62 C61 1.506(8) . ?
C32 H32A 0.9900 . ?
C32 H32B 0.9900 . ?
C67 H67A 0.9900 . ?
C67 H67B 0.9900 . ?
C63 H63A 0.9900 . ?
C63 H63B 0.9900 . ?
C58 H58A 0.9900 . ?
C58 H58B 0.9900 . ?
C84 H84A 0.9800 . ?
C84 H84B 0.9800 . ?
C84 H84C 0.9800 . ?
C52 H52A 0.9900 . ?
C52 H52B 0.9900 . ?
C52 C51 1.530(9) . ?
C61 H61A 0.9900 . ?
C61 H61B 0.9900 . ?
C78 H78C 0.9900 . ?
C78 H78D 0.9900 . ?
C78 H78A 0.9900 . ?
C78 H78B 0.9900 . ?
C78 C77 1.522(8) . ?
C78 C79 1.518(9) . ?
C78 C79A 1.644(14) . ?
C45 H45A 0.9900 . ?
C45 H45B 0.9900 . ?
C45 C44 1.506(12) . ?
C81 H81C 0.9900 . ?
C81 H81D 0.9900 . ?
C81 H81A 0.9900 . ?
C81 H81B 0.9900 . ?
C81 C80 1.594(12) . ?
C81 C82A 1.674(16) . ?
C81 C82 1.541(9) . ?
C81 C80A 1.43(2) . ?
C43 H43A 0.9900 . ?
C43 H43B 0.9900 . ?
C43 C44 1.536(10) . ?
C44 H44A 0.9900 . ?
C44 H44B 0.9900 . ?
C55 H55A 0.9900 . ?
C55 H55B 0.9900 . ?
C55 C56 1.473(9) . ?
C56 H56A 0.9900 . ?
C56 H56B 0.9900 . ?
C50 H50A 0.9900 . ?
C50 H50B 0.9900 . ?
C50 C51 1.508(11) . ?
C77 H77 1.0000 . ?
C77 H77A 1.0000 . ?
C77 C82A 1.309(16) . ?
C77 C82 1.393(9) . ?
C51 H51A 0.9900 . ?
C51 H51B 0.9900 . ?
C80 H80A 0.9900 . ?
C80 H80B 0.9900 . ?
C80 C79 1.463(17) . ?
C79 H79A 0.9900 . ?
C79 H79B 0.9900 . ?
C83 H83A 0.9797 . ?
C83 H83B 0.9801 . ?
C83 H83C 0.9807 . ?
C83 O18 1.35(2) . ?
O18 H18 0.8400 . ?
C82A H82A 0.9900 . ?
C82A H82B 0.9900 . ?
C82 H82C 0.9900 . ?
C82 H82D 0.9900 . ?
C80A H80C 0.9900 . ?
C80A H80D 0.9900 . ?
C80A C79A 1.53(3) . ?
C79A H79C 0.9900 . ?
C79A H79D 0.9900 . ?
O18A H18C 0.8400 . ?
O18A C83A 1.80(4) . ?
C83A H83D 0.9800 . ?
C83A H83E 0.9800 . ?
C83A H83F 0.9800 . ?

loop_
_geom_torsion_atom_site_label_1
_geom_torsion_atom_site_label_2
_geom_torsion_atom_site_label_3
_geom_torsion_atom_site_label_4
_geom_torsion
_geom_torsion_site_symmetry_1
_geom_torsion_site_symmetry_2
_geom_torsion_site_symmetry_3
_geom_torsion_site_symmetry_4
_geom_torsion_publ_flag
Dy1 O5 C6 C7 18.2(8) . . . . ?
Dy1 O5 C6 C10 -161.6(4) . . . . ?
Dy1 O3 C1 C5 174.7(3) . . . . ?
Dy1 O3 C1 C2 -4.7(5) . . . . ?
Dy1 O4 C2 C1 5.1(4) . . . . ?
Dy1 O4 C2 C3 -175.4(3) . . . . ?
Dy2 O11 C7 C6 174.0(3) 1_545 . . . ?
Dy2 O11 C7 C8 -4.5(4) 1_545 . . . ?
Dy2 O6 C3 C4 159.4(4) . . . . ?
Dy2 O6 C3 C2 -21.8(8) . . . . ?
Dy2 O12 C8 C9 -174.7(3) 1_545 . . . ?
Dy2 O12 C8 C7 3.7(5) 1_545 . . . ?
P3 C35 C36 C37 -179.2(3) . . . . ?
P3 C35 C40 C39 177.6(3) . . . . ?
P3 C41 C42 C43 169.5(4) . . . . ?
P3 C41 C46 C45 -171.6(4) . . . . ?
P3 C29 C30 C31 175.1(3) . . . . ?
P3 C29 C34 C33 -175.5(4) . . . . ?
P2 C11 C12 C13 -172.8(3) . . . . ?
P2 C11 C16 C15 172.6(3) . . . . ?
P2 C17 C18 C19 173.8(3) . . . . ?
P2 C17 C22 C21 -175.6(3) . . . . ?
P2 C23 C24 C25 -175.6(3) . . . . ?
P2 C23 C28 C27 178.2(4) . . . . ?
P1 C47 C48 C49 166.3(4) . . . . ?
P1 C47 C52 C51 -168.9(6) . . . . ?
P1 C53 C54 C55 -169.0(4) . . . . ?
P1 C53 C58 C57 171.3(4) . . . . ?
P1 C59 C64 C63 178.8(4) . . . . ?
P1 C59 C60 C61 177.7(4) . . . . ?
P4 C71 C72 C73 178.2(3) . . . . ?
P4 C71 C76 C75 178.9(3) . . . . ?
P4 C65 C66 C67 175.4(3) . . . . ?
P4 C65 C70 C69 -175.3(4) . . . . ?
P4 C77 C82A C81 -151.6(8) . . . . ?
P4 C77 C82 C81 167.7(5) . . . . ?
O16 P2 C11 C12 30.4(3) . . . . ?
O16 P2 C11 C16 157.3(3) . . . . ?
O16 P2 C17 C18 -60.0(3) . . . . ?
O16 P2 C17 C22 61.3(3) . . . . ?
O16 P2 C23 C24 49.3(3) . . . . ?
O16 P2 C23 C28 176.5(3) . . . . ?
O10 C5 C1 O3 2.3(7) . . . . ?
O10 C5 C1 C2 -178.3(4) . . . . ?
O10 C5 C4 O9 -4.1(7) . . . . ?
O10 C5 C4 C3 176.5(4) . . . . ?
O5 C6 C7 O11 0.2(7) . . . . ?
O5 C6 C7 C8 178.8(4) . . . . ?
O5 C6 C10 O14 0.6(7) . . . . ?
O5 C6 C10 C9 -178.4(4) . . . . ?
O3 C1 C2 O4 -0.4(6) . . . . ?
O3 C1 C2 C3 -179.9(3) . . . . ?
O11 C7 C8 O12 0.6(6) . . . . ?
O11 C7 C8 C9 179.2(3) . . . . ?
O15 P1 C47 C48 -41.5(5) . . . . ?
O15 P1 C47 C52 -170.4(5) . . . . ?
O15 P1 C53 C54 65.4(4) . . . . ?
O15 P1 C53 C58 -162.0(4) . . . . ?
O15 P1 C59 C64 -67.7(4) . . . . ?
O15 P1 C59 C60 56.6(4) . . . . ?
O2 P3 C35 C36 -69.9(3) . . . . ?
O2 P3 C35 C40 55.3(3) . . . . ?
O2 P3 C41 C42 -29.9(4) . . . . ?
O2 P3 C41 C46 -157.7(3) . . . . ?
O2 P3 C29 C30 -53.7(3) . . . . ?
O2 P3 C29 C34 179.5(3) . . . . ?
O6 C3 C2 O4 -1.4(7) . . . . ?
O6 C3 C2 C1 178.1(4) . . . . ?
O9 C4 C3 O6 3.8(6) . . . . ?
O9 C4 C3 C2 -175.3(4) . . . . ?
O8 P4 C71 C72 -69.0(3) . . . . ?
O8 P4 C71 C76 55.1(3) . . . . ?
O8 P4 C65 C66 -51.8(3) . . . . ?
O8 P4 C65 C70 -179.0(3) . . . . ?
O8 P4 C77 C78 -158.1(5) . . . . ?
O8 P4 C77 C82A 41.9(12) . . . . ?
O8 P4 C77 C82 -12.9(7) . . . . ?
O13 C9 C8 O12 0.1(7) . . . . ?
O13 C9 C8 C7 -178.4(4) . . . . ?
O13 C9 C10 O14 -1.4(7) . . . . ?
O13 C9 C10 C6 177.6(4) . . . . ?
C5 C1 C2 O4 -179.8(3) . . . . ?
C5 C1 C2 C3 0.6(4) . . . . ?
C5 C4 C3 O6 -176.9(4) . . . . ?
C5 C4 C3 C2 4.0(4) . . . . ?
C1 C5 C4 O9 175.7(4) . . . . ?
C1 C5 C4 C3 -3.6(4) . . . . ?
C4 C5 C1 O3 -177.5(4) . . . . ?
C4 C5 C1 C2 1.9(4) . . . . ?
C4 C3 C2 O4 177.6(4) . . . . ?
C4 C3 C2 C1 -2.8(4) . . . . ?
C11 P2 C17 C18 62.2(3) . . . . ?
C11 P2 C17 C22 -176.5(3) . . . . ?
C11 P2 C23 C24 -70.9(3) . . . . ?
C11 P2 C23 C28 56.3(4) . . . . ?
C11 C12 C13 C14 -56.2(5) . . . . ?
C11 C16 C15 C14 57.7(5) . . . . ?
C6 C7 C8 O12 -178.2(3) . . . . ?
C6 C7 C8 C9 0.5(4) . . . . ?
C7 C6 C10 O14 -179.3(4) . . . . ?
C7 C6 C10 C9 1.7(4) . . . . ?
C17 P2 C11 C12 -90.9(3) . . . . ?
C17 P2 C11 C16 35.9(4) . . . . ?
C17 P2 C23 C24 167.6(3) . . . . ?
C17 P2 C23 C28 -65.2(4) . . . . ?
C17 C18 C19 C20 -55.1(5) . . . . ?
C17 C22 C21 C20 56.7(5) . . . . ?
C12 C11 C16 C15 -59.3(5) . . . . ?
C12 C13 C14 C15 55.9(5) . . . . ?
C23 P2 C11 C12 149.5(3) . . . . ?
C23 P2 C11 C16 -83.7(3) . . . . ?
C23 P2 C17 C18 -178.1(3) . . . . ?
C23 P2 C17 C22 -56.7(3) . . . . ?
C23 C24 C25 C26 -56.5(6) . . . . ?
C23 C28 C27 C26 55.8(6) . . . . ?
C8 C9 C10 O14 179.6(4) . . . . ?
C8 C9 C10 C6 -1.4(4) . . . . ?
C16 C11 C12 C13 58.2(5) . . . . ?
C16 C15 C14 C13 -56.0(5) . . . . ?
C71 P4 O8 Dy2 69.3(5) . . . . ?
C71 P4 C65 C66 -174.2(3) . . . . ?
C71 P4 C65 C70 58.6(4) . . . . ?
C71 P4 C77 C78 -35.3(6) . . . . ?
C71 P4 C77 C82A 164.7(11) . . . . ?
C71 P4 C77 C82 109.9(6) . . . . ?
C71 C76 C75 C74 57.0(5) . . . . ?
C35 P3 O2 Dy1 -27.6(7) . . . . ?
C35 P3 C41 C42 95.2(4) . . . . ?
C35 P3 C41 C46 -32.6(4) . . . . ?
C35 P3 C29 C30 -175.9(3) . . . . ?
C35 P3 C29 C34 57.3(4) . . . . ?
C35 C36 C37 C38 -55.1(5) . . . . ?
C35 C40 C39 C38 55.6(5) . . . . ?
C65 P4 O8 Dy2 -50.7(5) . . . . ?
C65 P4 C71 C72 52.6(3) . . . . ?
C65 P4 C71 C76 176.6(3) . . . . ?
C65 P4 C77 C78 80.7(6) . . . . ?
C65 P4 C77 C82A -79.4(11) . . . . ?
C65 P4 C77 C82 -134.2(6) . . . . ?
C65 C66 C67 C68 55.4(5) . . . . ?
C65 C70 C69 C68 -57.7(5) . . . . ?
C73 C74 C75 C76 -56.8(5) . . . . ?
C24 C23 C28 C27 -55.1(6) . . . . ?
C24 C25 C26 C27 57.3(6) . . . . ?
C36 C35 C40 C39 -55.7(5) . . . . ?
C36 C37 C38 C39 54.7(5) . . . . ?
C18 C17 C22 C21 -53.4(5) . . . . ?
C41 P3 O2 Dy1 95.3(7) . . . . ?
C41 P3 C35 C36 165.9(3) . . . . ?
C41 P3 C35 C40 -69.0(3) . . . . ?
C41 P3 C29 C30 67.4(3) . . . . ?
C41 P3 C29 C34 -59.3(4) . . . . ?
C41 C42 C43 C44 57.2(8) . . . . ?
C41 C46 C45 C44 -56.3(7) . . . . ?
C22 C17 C18 C19 52.3(5) . . . . ?
C22 C21 C20 C19 -56.9(5) . . . . ?
C72 C71 C76 C75 -55.5(5) . . . . ?
C72 C73 C74 C75 55.7(5) . . . . ?
C10 C9 C8 O12 179.1(4) . . . . ?
C10 C9 C8 C7 0.6(4) . . . . ?
C10 C6 C7 O11 -179.9(4) . . . . ?
C10 C6 C7 C8 -1.4(4) . . . . ?
C21 C20 C19 C18 56.3(5) . . . . ?
C29 P3 O2 Dy1 -145.9(6) . . . . ?
C29 P3 C35 C36 50.1(3) . . . . ?
C29 P3 C35 C40 175.2(3) . . . . ?
C29 P3 C41 C42 -149.6(3) . . . . ?
C29 P3 C41 C46 82.6(4) . . . . ?
C29 C30 C31 C32 55.5(5) . . . . ?
C29 C34 C33 C32 -57.8(6) . . . . ?
C40 C35 C36 C37 54.9(4) . . . . ?
C40 C39 C38 C37 -54.8(5) . . . . ?
C66 C65 C70 C69 55.5(5) . . . . ?
C47 P1 O15 Dy2 4.0(11) . . . . ?
C47 P1 C53 C54 -56.6(5) . . . . ?
C47 P1 C53 C58 76.0(5) . . . . ?
C47 P1 C59 C64 53.2(4) . . . . ?
C47 P1 C59 C60 177.5(4) . . . . ?
C47 C52 C51 C50 -56.0(10) . . . . ?
C30 C29 C34 C33 56.6(5) . . . . ?
C30 C31 C32 C33 -55.8(7) . . . . ?
C25 C26 C27 C28 -57.0(6) . . . . ?
C53 P1 O15 Dy2 -120.5(10) . . . . ?
C53 P1 C47 C48 79.1(5) . . . . ?
C53 P1 C47 C52 -49.8(6) . . . . ?
C53 P1 C59 C64 175.9(4) . . . . ?
C53 P1 C59 C60 -59.8(4) . . . . ?
C53 C54 C55 C56 -53.7(8) . . . . ?
C34 C29 C30 C31 -55.4(5) . . . . ?
C34 C33 C32 C31 57.0(7) . . . . ?
C74 C73 C72 C71 -55.6(5) . . . . ?
C42 C41 C46 C45 59.0(6) . . . . ?
C42 C43 C44 C45 -54.0(9) . . . . ?
C76 C71 C72 C73 54.7(5) . . . . ?
C28 C23 C24 C25 55.2(5) . . . . ?
C70 C65 C66 C67 -54.8(5) . . . . ?
C49 C50 C51 C52 56.2(11) . . . . ?
C59 P1 O15 Dy2 124.0(10) . . . . ?
C59 P1 C47 C48 -163.3(4) . . . . ?
C59 P1 C47 C52 67.8(5) . . . . ?
C59 P1 C53 C54 -175.6(4) . . . . ?
C59 P1 C53 C58 -43.0(5) . . . . ?
C59 C64 C63 C62 -56.0(7) . . . . ?
C59 C60 C61 C62 56.2(7) . . . . ?
C54 C53 C58 C57 -55.6(7) . . . . ?
C54 C55 C56 C57 52.0(8) . . . . ?
C46 C41 C42 C43 -59.9(5) . . . . ?
C46 C45 C44 C43 53.7(8) . . . . ?
C64 C59 C60 C61 -55.2(6) . . . . ?
C69 C68 C67 C66 -55.8(6) . . . . ?
C48 C47 C52 C51 59.9(8) . . . . ?
C48 C49 C50 C51 -56.9(9) . . . . ?
C60 C59 C64 C63 54.5(6) . . . . ?
C67 C68 C69 C70 57.1(6) . . . . ?
C63 C62 C61 C60 -56.5(7) . . . . ?
C58 C53 C54 C55 55.2(7) . . . . ?
C58 C57 C56 C55 -51.7(8) . . . . ?
C52 C47 C48 C49 -62.3(6) . . . . ?
C61 C62 C63 C64 56.2(7) . . . . ?
C78 C77 C82A C81 48.7(15) . . . . ?
C78 C77 C82 C81 -46.8(10) . . . . ?
C81 C80 C79 C78 62.7(10) . . . . ?
C81 C80A C79A C78 -67.9(14) . . . . ?
C56 C57 C58 C53 53.3(7) . . . . ?
C50 C49 C48 C47 60.4(7) . . . . ?
C77 P4 O8 Dy2 -170.5(5) . . . . ?
C77 P4 C71 C72 168.7(3) . . . . ?
C77 P4 C71 C76 -67.2(4) . . . . ?
C77 P4 C65 C66 69.9(4) . . . . ?
C77 P4 C65 C70 -57.3(4) . . . . ?
C77 C78 C79 C80 -56.2(9) . . . . ?
C77 C78 C79A C80A 48.1(13) . . . . ?
C80 C81 C82 C77 51.6(10) . . . . ?
C79 C78 C77 P4 -165.3(6) . . . . ?
C79 C78 C77 C82 48.4(9) . . . . ?
C82A C81 C80A C79A 73.4(14) . . . . ?
C82 C81 C80 C79 -60.3(10) . . . . ?
C80A C81 C82A C77 -65.1(16) . . . . ?
C79A C78 C77 P4 156.4(8) . . . . ?
C79A C78 C77 C82A -42.9(14) . . . . ?
